data_7116446
loop_
_publ_author_name
'Ayana Kashima'
'Mika Sakate'
'Hiromi Ota'
'Akira Fuyuhiro'
'Yukinari Sunatsuki'
'Takayoshi Suzuki'

_publ_section_title
;
 Thyminate(2-)-bridged cyclic tetranuclear rhodium(III) complexes formed
 by a template of a sodium, calcium or lanthanoid ion
;
_journal_name_full Chem.Commun.
_journal_page_first 1889
_journal_paper_doi 10.1039/C4cc09087J
_journal_volume 51
_journal_year 2015
_chemical_formula_moiety 'C60 H76 Er N10 O14 Rh4 1+, N O3 1-, C5 H6 N2 O2, C H4 O'
_chemical_formula_sum 'C66 H86 Er N13 O20 Rh4'
_chemical_formula_weight 1960.38
_chemical_name_systematic
; 
 ? 
;
_space_group_IT_number 14
_symmetry_cell_setting monoclinic
_symmetry_space_group_name_Hall '-P 2ybc'
_symmetry_space_group_name_H-M 'P 1 21/c 1'
_atom_sites_solution_hydrogens geom
_atom_sites_solution_primary direct
_atom_sites_solution_secondary difmap
_audit_creation_method SHELXL-97
_audit_update_record
;
2014-11-12 deposited with the CCDC.
2014-12-11 downloaded from the CCDC.
;
_cell_angle_alpha 90.00
_cell_angle_beta 93.687(1)
_cell_angle_gamma 90.00
_cell_formula_units_Z 4
_cell_length_a 13.8619(4)
_cell_length_b 18.8672(8)
_cell_length_c 28.1155(9)
_cell_measurement_reflns_used 40916
_cell_measurement_temperature 193(2)
_cell_measurement_theta_max 27.57
_cell_measurement_theta_min 3.04
_cell_volume 7338.0(4)
_computing_cell_refinement 'RAPID AUTO'
_computing_data_collection 'RAPID AUTO'
_computing_data_reduction 'RAPID AUTO'
_computing_publication_material SHELXL-97
_computing_structure_refinement SHELXL-97
_computing_structure_solution SIR2004
_diffrn_ambient_temperature 191(2)
_diffrn_detector_area_resol_mean 10.00
_diffrn_measured_fraction_theta_full 0.996
_diffrn_measured_fraction_theta_max 0.996
_diffrn_measurement_device_type 'Rigaku R-AXIS RAPID'
_diffrn_measurement_method \w
_diffrn_radiation_monochromator graphite
_diffrn_radiation_source 'fine-focus sealed tube'
_diffrn_radiation_type 'Mo K\a'
_diffrn_radiation_wavelength 0.71075
_diffrn_reflns_av_R_equivalents 0.0917
_diffrn_reflns_av_sigmaI/netI 0.0698
_diffrn_reflns_limit_h_max 17
_diffrn_reflns_limit_h_min -17
_diffrn_reflns_limit_k_max 24
_diffrn_reflns_limit_k_min -24
_diffrn_reflns_limit_l_max 33
_diffrn_reflns_limit_l_min -36
_diffrn_reflns_number 71554
_diffrn_reflns_theta_full 27.49
_diffrn_reflns_theta_max 27.49
_diffrn_reflns_theta_min 3.04
_exptl_absorpt_coefficient_mu 2.092
_exptl_absorpt_correction_T_max 0.812
_exptl_absorpt_correction_T_min 0.767
_exptl_absorpt_correction_type numerical
_exptl_absorpt_process_details NUMABS
_exptl_crystal_colour orange
_exptl_crystal_density_diffrn 1.774
_exptl_crystal_density_method 'not measured'
_exptl_crystal_description prismatic
_exptl_crystal_F_000 3924
_exptl_crystal_size_max 0.10
_exptl_crystal_size_mid 0.10
_exptl_crystal_size_min 0.10
_refine_diff_density_max 2.166
_refine_diff_density_min -1.267
_refine_diff_density_rms 0.164
_refine_ls_extinction_method none
_refine_ls_goodness_of_fit_ref 0.986
_refine_ls_hydrogen_treatment constr
_refine_ls_matrix_type full
_refine_ls_number_parameters 862
_refine_ls_number_reflns 16780
_refine_ls_number_restraints 0
_refine_ls_restrained_S_all 0.986
_refine_ls_R_factor_all 0.0917
_refine_ls_R_factor_gt 0.0668
_refine_ls_shift/su_max 0.001
_refine_ls_shift/su_mean 0.000
_refine_ls_structure_factor_coef Fsqd
_refine_ls_weighting_details 'calc w=1/[\s^2^(Fo^2^)+(0.0880P)^2^+44.3674P] where P=(Fo^2^+2Fc^2^)/3'
_refine_ls_weighting_scheme calc
_refine_ls_wR_factor_gt 0.1652
_refine_ls_wR_factor_ref 0.1810
_reflns_number_gt 12502
_reflns_number_total 16780
_reflns_threshold_expression >2sigma(I)
_cod_data_source_file c4cc09087j2a.cif
_cod_data_source_block Rh4ErNO3
_cod_database_code 7116446

loop_
_symmetry_equiv_pos_as_xyz
'x, y, z'
'-x, y+1/2, -z+1/2'
'-x, -y, -z'
'x, -y-1/2, z-1/2'

loop_
_atom_site_label
_atom_site_type_symbol
_atom_site_fract_x
_atom_site_fract_y
_atom_site_fract_z
_atom_site_U_iso_or_equiv
_atom_site_adp_type
_atom_site_occupancy
_atom_site_symmetry_multiplicity
_atom_site_calc_flag
_atom_site_refinement_flags
Er1 Er 0.23446(2) 0.755898(17) 0.253436(11) 0.03105(10) Uani 1 1 d .
Rh1 Rh 0.12229(4) 0.62132(3) 0.37372(2) 0.03609(15) Uani 1 1 d .
Rh2 Rh 0.10136(5) 0.58285(3) 0.15032(2) 0.03963(16) Uani 1 1 d .
Rh3 Rh 0.44146(5) 0.80083(3) 0.13342(2) 0.03922(16) Uani 1 1 d .
Rh4 Rh 0.50093(5) 0.80500(3) 0.35672(2) 0.04038(16) Uani 1 1 d .
O1 O 0.1233(4) 0.6748(3) 0.2683(2) 0.0437(13) Uani 1 1 d .
O2 O 0.1532(5) 0.4802(3) 0.1810(2) 0.0527(15) Uani 1 1 d .
O3 O 0.2200(4) 0.7212(3) 0.1773(2) 0.0487(14) Uani 1 1 d .
O4 O 0.4901(5) 0.7000(3) 0.1023(2) 0.0554(16) Uani 1 1 d .
O5 O 0.3693(4) 0.8132(3) 0.2375(2) 0.0485(14) Uani 1 1 d .
O6 O 0.6144(5) 0.7338(4) 0.3329(2) 0.0565(16) Uani 1 1 d .
O7 O 0.2794(4) 0.7642(3) 0.33256(19) 0.0444(13) Uani 1 1 d .
O8 O 0.2444(4) 0.5607(3) 0.4090(2) 0.0500(14) Uani 1 1 d .
O9 O 0.1556(7) 0.8601(5) 0.2818(3) 0.090(3) Uani 1 1 d .
O10 O 0.1237(7) 0.8349(5) 0.2111(3) 0.093(3) Uani 1 1 d .
O11 O 0.0578(6) 0.9264(4) 0.2364(3) 0.088(3) Uani 1 1 d .
O12 O 0.3302(4) 0.6597(3) 0.2630(3) 0.0574(17) Uani 1 1 d .
O13 O 0.4096(10) 0.5728(6) 0.2900(4) 0.143(5) Uani 1 1 d .
O14 O 0.4375(7) 0.6139(4) 0.2230(3) 0.087(3) Uani 1 1 d .
O15 O 0.1066(13) 0.1898(10) 0.5205(6) 0.181(6) Uiso 1 1 d .
O16 O 0.1696(11) 0.0833(9) 0.4938(5) 0.160(5) Uiso 1 1 d .
O17 O 0.1816(9) 0.1868(7) 0.4585(5) 0.132(4) Uiso 1 1 d .
O18 O 0.1630(7) 0.3715(5) 0.4063(4) 0.100(3) Uiso 1 1 d .
O19 O 0.2837(9) 0.5078(7) 0.5295(4) 0.127(4) Uiso 1 1 d .
O20 O 0.3122(12) 0.1331(9) 0.3924(6) 0.170(6) Uiso 1 1 d .
N1 N 0.1467(5) 0.5718(4) 0.3089(2) 0.0409(15) Uani 1 1 d .
N2 N 0.1351(4) 0.5729(4) 0.2253(2) 0.0395(15) Uani 1 1 d .
N3 N 0.2438(5) 0.6153(4) 0.1404(2) 0.0444(16) Uani 1 1 d .
N4 N 0.3535(5) 0.7088(3) 0.1349(2) 0.0394(15) Uani 1 1 d .
N5 N 0.5000(5) 0.7715(4) 0.2011(2) 0.0450(16) Uani 1 1 d .
N6 N 0.5006(5) 0.7737(4) 0.2845(2) 0.0401(15) Uani 1 1 d .
N7 N 0.4142(5) 0.7183(3) 0.3714(2) 0.0414(15) Uani 1 1 d .
N8 N 0.2658(4) 0.6619(4) 0.3748(2) 0.0399(15) Uani 1 1 d .
N9 N 0.1104(5) 0.8764(4) 0.2422(3) 0.0500(18) Uani 1 1 d .
N10 N 0.3943(5) 0.6135(4) 0.2595(3) 0.0449(16) Uani 1 1 d .
N11 N 0.1445(11) 0.1496(9) 0.4980(6) 0.119(4) Uiso 1 1 d .
N12 N 0.1736(10) 0.3261(8) 0.4783(5) 0.116(4) Uiso 1 1 d .
H12 H 0.1494 0.2855 0.4677 0.139 Uiso 1 1 calc R
N13 N 0.2223(9) 0.4441(7) 0.4712(4) 0.097(3) Uiso 1 1 d .
H13 H 0.2287 0.4806 0.4522 0.116 Uiso 1 1 calc R
C1 C 0.0034(7) 0.6937(5) 0.3665(3) 0.051(2) Uani 1 1 d .
C2 C -0.0317(6) 0.6219(5) 0.3620(3) 0.047(2) Uani 1 1 d .
C3 C -0.0036(6) 0.5862(5) 0.4052(3) 0.0451(19) Uani 1 1 d .
C4 C 0.0450(6) 0.6361(5) 0.4361(3) 0.0437(19) Uani 1 1 d .
C5 C 0.0509(6) 0.7014(4) 0.4121(3) 0.0445(19) Uani 1 1 d .
C6 C -0.0174(9) 0.7521(6) 0.3308(4) 0.080(4) Uani 1 1 d .
H6A H 0.0436 0.7735 0.3223 0.096 Uiso 1 1 calc R
H6B H -0.0576 0.7884 0.3448 0.096 Uiso 1 1 calc R
H6C H -0.0517 0.7326 0.3022 0.096 Uiso 1 1 calc R
C7 C -0.0828(8) 0.5887(7) 0.3187(4) 0.081(4) Uani 1 1 d .
H7A H -0.1449 0.5693 0.3272 0.097 Uiso 1 1 calc R
H7B H -0.0428 0.5505 0.3069 0.097 Uiso 1 1 calc R
H7C H -0.0938 0.6247 0.2938 0.097 Uiso 1 1 calc R
C8 C -0.0236(7) 0.5102(5) 0.4166(4) 0.067(3) Uani 1 1 d .
H8A H 0.0063 0.4795 0.3936 0.080 Uiso 1 1 calc R
H8B H -0.0936 0.5022 0.4147 0.080 Uiso 1 1 calc R
H8C H 0.0033 0.4994 0.4489 0.080 Uiso 1 1 calc R
C9 C 0.0838(8) 0.6207(7) 0.4868(3) 0.068(3) Uani 1 1 d .
H9A H 0.0523 0.6521 0.5089 0.082 Uiso 1 1 calc R
H9B H 0.1537 0.6288 0.4896 0.082 Uiso 1 1 calc R
H9C H 0.0702 0.5712 0.4947 0.082 Uiso 1 1 calc R
C10 C 0.0960(9) 0.7683(6) 0.4312(5) 0.076(3) Uani 1 1 d .
H10A H 0.1647 0.7601 0.4398 0.091 Uiso 1 1 calc R
H10B H 0.0637 0.7832 0.4595 0.091 Uiso 1 1 calc R
H10C H 0.0891 0.8054 0.4069 0.091 Uiso 1 1 calc R
C11 C 0.1352(5) 0.6074(4) 0.2668(3) 0.0404(18) Uani 1 1 d .
C12 C 0.1544(6) 0.5026(4) 0.2239(3) 0.0362(16) Uani 1 1 d .
C13 C 0.1685(5) 0.4631(4) 0.2663(3) 0.0357(16) Uani 1 1 d .
C14 C 0.1624(5) 0.5017(4) 0.3071(3) 0.0391(17) Uani 1 1 d .
H14 H 0.1699 0.4770 0.3366 0.047 Uiso 1 1 calc R
C15 C 0.1826(7) 0.3843(4) 0.2662(3) 0.052(2) Uani 1 1 d .
H15A H 0.1288 0.3614 0.2812 0.062 Uiso 1 1 calc R
H15B H 0.2434 0.3725 0.2842 0.062 Uiso 1 1 calc R
H15C H 0.1849 0.3675 0.2334 0.062 Uiso 1 1 calc R
C16 C -0.0240(6) 0.6496(5) 0.1406(3) 0.048(2) Uani 1 1 d .
C17 C 0.0309(6) 0.6554(5) 0.0996(3) 0.049(2) Uani 1 1 d .
C18 C 0.0384(7) 0.5864(5) 0.0791(3) 0.050(2) Uani 1 1 d .
C19 C -0.0148(7) 0.5386(5) 0.1071(3) 0.053(2) Uani 1 1 d .
C20 C -0.0530(6) 0.5779(5) 0.1448(3) 0.0453(19) Uani 1 1 d .
C21 C -0.0498(7) 0.7088(6) 0.1717(4) 0.065(3) Uani 1 1 d .
H21A H -0.0258 0.6989 0.2046 0.078 Uiso 1 1 calc R
H21B H -0.1202 0.7142 0.1703 0.078 Uiso 1 1 calc R
H21C H -0.0204 0.7527 0.1608 0.078 Uiso 1 1 calc R
C22 C 0.0711(8) 0.7212(6) 0.0810(4) 0.068(3) Uani 1 1 d .
H22A H 0.0429 0.7298 0.0487 0.081 Uiso 1 1 calc R
H22B H 0.1414 0.7166 0.0802 0.081 Uiso 1 1 calc R
H22C H 0.0559 0.7609 0.1016 0.081 Uiso 1 1 calc R
C23 C 0.0903(9) 0.5687(7) 0.0346(3) 0.076(3) Uani 1 1 d .
H23A H 0.1587 0.5816 0.0395 0.091 Uiso 1 1 calc R
H23B H 0.0608 0.5954 0.0075 0.091 Uiso 1 1 calc R
H23C H 0.0847 0.5178 0.0280 0.091 Uiso 1 1 calc R
C24 C -0.0279(9) 0.4607(5) 0.0985(4) 0.075(3) Uani 1 1 d .
H24A H -0.0969 0.4500 0.0932 0.091 Uiso 1 1 calc R
H24B H -0.0010 0.4343 0.1263 0.091 Uiso 1 1 calc R
H24C H 0.0057 0.4469 0.0703 0.091 Uiso 1 1 calc R
C25 C -0.1178(8) 0.5491(6) 0.1814(4) 0.067(3) Uani 1 1 d .
H25A H -0.1809 0.5726 0.1777 0.080 Uiso 1 1 calc R
H25B H -0.0884 0.5582 0.2134 0.080 Uiso 1 1 calc R
H25C H -0.1261 0.4980 0.1767 0.080 Uiso 1 1 calc R
C26 C 0.2718(6) 0.6828(5) 0.1511(3) 0.0418(19) Uani 1 1 d .
C27 C 0.4120(6) 0.6657(4) 0.1109(3) 0.0396(17) Uani 1 1 d .
C28 C 0.3851(6) 0.5970(4) 0.0976(3) 0.0432(19) Uani 1 1 d .
C29 C 0.2984(7) 0.5760(4) 0.1140(3) 0.047(2) Uani 1 1 d .
H29 H 0.2761 0.5297 0.1058 0.057 Uiso 1 1 calc R
C30 C 0.4489(8) 0.5522(5) 0.0680(4) 0.064(3) Uani 1 1 d .
H30A H 0.4132 0.5390 0.0381 0.077 Uiso 1 1 calc R
H30B H 0.4683 0.5092 0.0858 0.077 Uiso 1 1 calc R
H30C H 0.5066 0.5793 0.0610 0.077 Uiso 1 1 calc R
C31 C 0.3451(6) 0.8845(4) 0.1070(3) 0.0417(18) Uani 1 1 d .
C32 C 0.4165(6) 0.9138(4) 0.1416(3) 0.0412(18) Uani 1 1 d .
C33 C 0.5115(6) 0.8995(4) 0.1252(3) 0.0436(19) Uani 1 1 d .
C34 C 0.4971(6) 0.8642(5) 0.0801(3) 0.0435(19) Uani 1 1 d .
C35 C 0.3957(6) 0.8535(4) 0.0693(3) 0.0429(18) Uani 1 1 d .
C36 C 0.2396(7) 0.8859(6) 0.1110(4) 0.065(3) Uani 1 1 d .
H36A H 0.2150 0.8372 0.1118 0.078 Uiso 1 1 calc R
H36B H 0.2088 0.9109 0.0835 0.078 Uiso 1 1 calc R
H36C H 0.2249 0.9105 0.1404 0.078 Uiso 1 1 calc R
C37 C 0.3962(8) 0.9567(5) 0.1845(3) 0.060(3) Uani 1 1 d .
H37A H 0.4205 1.0050 0.1808 0.072 Uiso 1 1 calc R
H37B H 0.4284 0.9350 0.2129 0.072 Uiso 1 1 calc R
H37C H 0.3263 0.9581 0.1879 0.072 Uiso 1 1 calc R
C38 C 0.6051(7) 0.9223(5) 0.1497(4) 0.057(2) Uani 1 1 d .
H38A H 0.6374 0.9558 0.1294 0.069 Uiso 1 1 calc R
H38B H 0.6465 0.8808 0.1558 0.069 Uiso 1 1 calc R
H38C H 0.5927 0.9452 0.1800 0.069 Uiso 1 1 calc R
C39 C 0.5759(8) 0.8383(5) 0.0509(4) 0.061(3) Uani 1 1 d .
H39A H 0.5679 0.8589 0.0188 0.074 Uiso 1 1 calc R
H39B H 0.5730 0.7865 0.0486 0.074 Uiso 1 1 calc R
H39C H 0.6386 0.8526 0.0659 0.074 Uiso 1 1 calc R
C40 C 0.3498(8) 0.8186(5) 0.0263(3) 0.060(2) Uani 1 1 d .
H40A H 0.3730 0.7696 0.0246 0.072 Uiso 1 1 calc R
H40B H 0.3665 0.8445 -0.0022 0.072 Uiso 1 1 calc R
H40C H 0.2794 0.8186 0.0282 0.072 Uiso 1 1 calc R
C41 C 0.4558(5) 0.7868(4) 0.2405(3) 0.043(2) Uani 1 1 d .
C42 C 0.5849(6) 0.7382(4) 0.2882(3) 0.0417(18) Uani 1 1 d .
C43 C 0.6293(6) 0.7158(5) 0.2479(3) 0.047(2) Uani 1 1 d .
C44 C 0.5834(7) 0.7375(5) 0.2050(3) 0.052(2) Uani 1 1 d .
H44 H 0.6142 0.7272 0.1765 0.062 Uiso 1 1 calc R
C45 C 0.7193(8) 0.6741(8) 0.2514(5) 0.088(4) Uani 1 1 d .
H45A H 0.7086 0.6298 0.2686 0.105 Uiso 1 1 calc R
H45B H 0.7704 0.7015 0.2687 0.105 Uiso 1 1 calc R
H45C H 0.7389 0.6632 0.2194 0.105 Uiso 1 1 calc R
C46 C 0.4464(6) 0.9095(5) 0.3605(3) 0.050(2) Uani 1 1 d .
C47 C 0.4416(7) 0.8778(4) 0.4064(3) 0.049(2) Uani 1 1 d .
C48 C 0.5381(7) 0.8583(5) 0.4220(3) 0.048(2) Uani 1 1 d .
C49 C 0.6028(7) 0.8795(5) 0.3870(3) 0.047(2) Uani 1 1 d .
C50 C 0.5462(7) 0.9122(4) 0.3480(3) 0.050(2) Uani 1 1 d .
C51 C 0.3644(8) 0.9421(6) 0.3300(4) 0.075(3) Uani 1 1 d .
H51A H 0.3366 0.9814 0.3473 0.090 Uiso 1 1 calc R
H51B H 0.3146 0.9062 0.3227 0.090 Uiso 1 1 calc R
H51C H 0.3889 0.9598 0.3003 0.090 Uiso 1 1 calc R
C52 C 0.3531(8) 0.8664(6) 0.4322(4) 0.072(3) Uani 1 1 d .
H52A H 0.3594 0.8910 0.4630 0.086 Uiso 1 1 calc R
H52B H 0.3442 0.8155 0.4375 0.086 Uiso 1 1 calc R
H52C H 0.2970 0.8851 0.4132 0.086 Uiso 1 1 calc R
C53 C 0.5722(8) 0.8238(6) 0.4690(3) 0.062(3) Uani 1 1 d .
H53A H 0.5398 0.7780 0.4720 0.075 Uiso 1 1 calc R
H53B H 0.5566 0.8546 0.4954 0.075 Uiso 1 1 calc R
H53C H 0.6423 0.8164 0.4698 0.075 Uiso 1 1 calc R
C54 C 0.7090(7) 0.8684(5) 0.3892(4) 0.060(3) Uani 1 1 d .
H54A H 0.7416 0.9143 0.3872 0.072 Uiso 1 1 calc R
H54B H 0.7257 0.8385 0.3625 0.072 Uiso 1 1 calc R
H54C H 0.7297 0.8452 0.4193 0.072 Uiso 1 1 calc R
C55 C 0.5825(9) 0.9446(6) 0.3046(3) 0.067(3) Uani 1 1 d .
H55A H 0.6166 0.9087 0.2869 0.080 Uiso 1 1 calc R
H55B H 0.6270 0.9834 0.3137 0.080 Uiso 1 1 calc R
H55C H 0.5280 0.9632 0.2844 0.080 Uiso 1 1 calc R
C56 C 0.3186(7) 0.7155(4) 0.3590(3) 0.0417(18) Uani 1 1 d .
C57 C 0.3074(5) 0.6068(4) 0.4002(2) 0.0335(16) Uani 1 1 d .
C58 C 0.4064(5) 0.6075(4) 0.4135(3) 0.0347(16) Uani 1 1 d .
C59 C 0.4550(6) 0.6647(4) 0.3976(3) 0.0370(16) Uani 1 1 d .
H59 H 0.5226 0.6671 0.4054 0.044 Uiso 1 1 calc R
C60 C 0.4541(7) 0.5510(5) 0.4443(3) 0.053(2) Uani 1 1 d .
H60A H 0.4816 0.5722 0.4740 0.064 Uiso 1 1 calc R
H60B H 0.5058 0.5288 0.4273 0.064 Uiso 1 1 calc R
H60C H 0.4062 0.5151 0.4517 0.064 Uiso 1 1 calc R
C61 C 0.1786(11) 0.3784(8) 0.4495(6) 0.098(4) Uiso 1 1 d .
C62 C 0.2520(10) 0.4523(8) 0.5160(5) 0.084(3) Uiso 1 1 d .
C63 C 0.2462(12) 0.3911(9) 0.5503(6) 0.109(5) Uiso 1 1 d .
C64 C 0.2074(11) 0.3328(9) 0.5283(6) 0.107(5) Uiso 1 1 d .
H64 H 0.2017 0.2918 0.5476 0.128 Uiso 1 1 calc R
C65 C 0.2759(12) 0.3904(9) 0.5991(6) 0.109(5) Uiso 1 1 d .
H65A H 0.3279 0.3557 0.6049 0.131 Uiso 1 1 calc R
H65B H 0.2210 0.3775 0.6177 0.131 Uiso 1 1 calc R
H65C H 0.2994 0.4376 0.6088 0.131 Uiso 1 1 calc R
C66 C 0.280(2) 0.0500(15) 0.4336(10) 0.194(11) Uiso 1 1 d .

loop_
_atom_site_aniso_label
_atom_site_aniso_U_11
_atom_site_aniso_U_22
_atom_site_aniso_U_33
_atom_site_aniso_U_23
_atom_site_aniso_U_13
_atom_site_aniso_U_12
Er1 0.03335(18) 0.03020(17) 0.02934(18) 0.00057(12) -0.00001(13) 0.00283(13)
Rh1 0.0368(3) 0.0395(3) 0.0327(3) 0.0058(2) 0.0078(2) 0.0065(2)
Rh2 0.0418(3) 0.0444(4) 0.0320(3) -0.0072(3) -0.0024(3) -0.0017(3)
Rh3 0.0405(3) 0.0380(3) 0.0394(3) 0.0082(3) 0.0046(3) 0.0032(3)
Rh4 0.0427(4) 0.0381(3) 0.0389(3) -0.0008(3) -0.0081(3) 0.0002(3)
O1 0.036(3) 0.036(3) 0.059(4) -0.002(3) 0.005(3) 0.002(2)
O2 0.060(4) 0.050(4) 0.048(3) -0.008(3) -0.001(3) -0.004(3)
O3 0.057(4) 0.053(3) 0.036(3) -0.004(3) 0.001(3) 0.015(3)
O4 0.057(4) 0.056(4) 0.055(4) 0.002(3) 0.016(3) 0.004(3)
O5 0.035(3) 0.038(3) 0.072(4) 0.002(3) 0.003(3) 0.004(2)
O6 0.049(4) 0.064(4) 0.055(4) 0.006(3) -0.005(3) 0.006(3)
O7 0.056(4) 0.043(3) 0.033(3) 0.002(2) -0.003(3) 0.014(3)
O8 0.057(4) 0.052(4) 0.041(3) 0.006(3) 0.000(3) 0.001(3)
O9 0.103(6) 0.084(6) 0.078(5) -0.021(4) -0.033(5) 0.042(5)
O10 0.108(7) 0.089(6) 0.077(5) -0.006(5) -0.026(5) 0.054(5)
O11 0.080(5) 0.055(4) 0.126(7) -0.009(5) -0.020(5) 0.033(4)
O12 0.050(4) 0.037(3) 0.084(5) -0.007(3) -0.004(3) 0.010(3)
O13 0.223(14) 0.114(8) 0.096(7) 0.049(6) 0.041(8) 0.107(9)
O14 0.105(6) 0.073(5) 0.090(6) -0.012(4) 0.053(5) -0.003(5)
N1 0.037(3) 0.049(4) 0.037(4) -0.001(3) 0.007(3) -0.007(3)
N2 0.028(3) 0.050(4) 0.040(4) 0.011(3) -0.002(3) -0.002(3)
N3 0.044(4) 0.050(4) 0.039(4) -0.003(3) -0.001(3) 0.000(3)
N4 0.052(4) 0.033(3) 0.032(3) -0.001(3) -0.005(3) 0.006(3)
N5 0.049(4) 0.046(4) 0.040(4) 0.007(3) -0.001(3) -0.005(3)
N6 0.033(3) 0.041(4) 0.047(4) -0.002(3) 0.006(3) -0.001(3)
N7 0.056(4) 0.035(3) 0.034(3) 0.002(3) 0.002(3) -0.005(3)
N8 0.028(3) 0.060(4) 0.032(3) -0.008(3) -0.002(3) 0.012(3)
N9 0.046(4) 0.033(4) 0.070(5) -0.005(4) -0.009(4) 0.015(3)
N10 0.051(4) 0.037(4) 0.048(4) 0.004(3) 0.006(3) 0.016(3)
C1 0.055(5) 0.057(5) 0.042(5) 0.010(4) 0.018(4) 0.021(4)
C2 0.033(4) 0.066(6) 0.043(5) -0.004(4) -0.002(4) 0.013(4)
C3 0.035(4) 0.046(5) 0.055(5) 0.001(4) 0.010(4) 0.002(3)
C4 0.035(4) 0.058(5) 0.038(4) 0.006(4) 0.009(3) 0.003(4)
C5 0.044(4) 0.045(5) 0.047(5) -0.001(4) 0.022(4) 0.002(4)
C6 0.092(8) 0.080(8) 0.073(7) 0.034(6) 0.036(6) 0.052(7)
C7 0.057(6) 0.098(9) 0.085(8) -0.031(7) -0.024(6) 0.013(6)
C8 0.054(6) 0.056(6) 0.093(8) 0.020(6) 0.022(5) -0.001(5)
C9 0.070(7) 0.098(8) 0.038(5) 0.002(5) 0.014(5) 0.015(6)
C10 0.073(7) 0.058(6) 0.099(9) -0.027(6) 0.029(7) -0.004(5)
C11 0.031(4) 0.033(4) 0.058(5) -0.010(4) 0.004(4) -0.002(3)
C12 0.039(4) 0.039(4) 0.030(4) -0.008(3) 0.003(3) -0.003(3)
C13 0.032(4) 0.037(4) 0.038(4) 0.001(3) 0.001(3) 0.000(3)
C14 0.038(4) 0.043(4) 0.037(4) 0.001(3) -0.001(3) -0.003(3)
C15 0.054(5) 0.038(4) 0.062(6) 0.003(4) -0.008(4) -0.002(4)
C16 0.039(4) 0.060(5) 0.042(5) 0.001(4) -0.012(4) -0.002(4)
C17 0.046(5) 0.058(5) 0.040(4) 0.008(4) -0.009(4) -0.011(4)
C18 0.051(5) 0.067(6) 0.031(4) -0.006(4) -0.004(4) -0.014(4)
C19 0.059(5) 0.055(5) 0.043(5) 0.000(4) -0.017(4) -0.006(4)
C20 0.039(4) 0.058(5) 0.038(4) 0.002(4) -0.006(3) -0.006(4)
C21 0.054(6) 0.066(7) 0.072(7) -0.014(5) -0.013(5) 0.011(5)
C22 0.070(7) 0.069(7) 0.062(6) 0.019(5) -0.009(5) -0.014(5)
C23 0.083(8) 0.112(10) 0.034(5) -0.015(5) 0.004(5) -0.002(7)
C24 0.102(9) 0.056(6) 0.065(7) -0.008(5) -0.026(6) -0.024(6)
C25 0.058(6) 0.083(8) 0.060(6) 0.014(6) 0.007(5) -0.004(5)
C26 0.044(4) 0.057(5) 0.024(4) 0.007(3) -0.001(3) 0.016(4)
C27 0.043(4) 0.041(4) 0.035(4) 0.011(3) 0.008(3) 0.008(3)
C28 0.057(5) 0.034(4) 0.039(4) 0.009(3) 0.007(4) 0.011(4)
C29 0.063(6) 0.039(4) 0.039(4) 0.000(4) -0.008(4) -0.008(4)
C30 0.087(7) 0.043(5) 0.064(6) 0.003(4) 0.022(6) 0.015(5)
C31 0.041(4) 0.037(4) 0.046(5) 0.015(3) 0.000(4) 0.003(3)
C32 0.057(5) 0.035(4) 0.032(4) 0.010(3) 0.005(4) 0.001(4)
C33 0.053(5) 0.038(4) 0.039(4) 0.007(3) -0.002(4) -0.008(4)
C34 0.048(5) 0.048(5) 0.035(4) 0.009(4) 0.004(4) -0.001(4)
C35 0.048(5) 0.042(4) 0.039(4) 0.007(3) 0.004(4) -0.002(4)
C36 0.054(6) 0.066(6) 0.077(7) 0.016(5) 0.012(5) 0.013(5)
C37 0.091(8) 0.040(5) 0.051(5) 0.002(4) 0.015(5) 0.005(5)
C38 0.056(6) 0.056(6) 0.057(6) 0.011(5) -0.014(5) -0.011(4)
C39 0.071(6) 0.053(6) 0.062(6) -0.001(5) 0.024(5) 0.001(5)
C40 0.067(6) 0.057(6) 0.055(6) 0.000(5) -0.008(5) 0.000(5)
C41 0.031(4) 0.029(4) 0.070(6) 0.004(4) -0.008(4) 0.001(3)
C42 0.042(4) 0.046(5) 0.035(4) 0.007(3) -0.008(3) -0.002(4)
C43 0.039(4) 0.050(5) 0.053(5) 0.006(4) 0.005(4) 0.009(4)
C44 0.056(5) 0.051(5) 0.049(5) 0.004(4) 0.010(4) 0.002(4)
C45 0.060(7) 0.112(10) 0.091(9) 0.012(8) 0.009(6) 0.047(7)
C46 0.047(5) 0.042(5) 0.058(5) -0.011(4) -0.017(4) 0.002(4)
C47 0.053(5) 0.035(4) 0.060(6) -0.015(4) 0.000(4) -0.003(4)
C48 0.061(5) 0.043(5) 0.041(4) -0.003(4) 0.001(4) -0.009(4)
C49 0.055(5) 0.045(5) 0.039(4) 0.000(4) -0.010(4) -0.004(4)
C50 0.065(6) 0.033(4) 0.048(5) 0.002(4) -0.020(4) -0.003(4)
C51 0.079(7) 0.058(6) 0.082(8) -0.021(6) -0.036(6) 0.028(6)
C52 0.065(6) 0.070(7) 0.084(8) -0.021(6) 0.026(6) -0.015(5)
C53 0.073(7) 0.071(7) 0.042(5) 0.012(5) -0.006(5) -0.006(5)
C54 0.051(5) 0.056(6) 0.071(7) 0.014(5) -0.005(5) -0.005(4)
C55 0.098(8) 0.055(6) 0.047(5) 0.012(4) 0.000(5) -0.011(6)
C56 0.062(5) 0.040(4) 0.024(4) -0.001(3) 0.006(4) 0.010(4)
C57 0.033(4) 0.043(4) 0.026(3) -0.004(3) 0.011(3) -0.009(3)
C58 0.038(4) 0.038(4) 0.027(4) -0.001(3) -0.003(3) 0.003(3)
C59 0.036(4) 0.043(4) 0.032(4) -0.003(3) 0.000(3) 0.004(3)
C60 0.066(6) 0.047(5) 0.044(5) 0.001(4) -0.018(4) 0.015(4)

loop_
_atom_type_symbol
_atom_type_description
_atom_type_scat_dispersion_real
_atom_type_scat_dispersion_imag
_atom_type_scat_source
C C 0.0033 0.0016 'International Tables Vol C Tables 4.2.6.8 and 6.1.1.4'
H H 0.0000 0.0000 'International Tables Vol C Tables 4.2.6.8 and 6.1.1.4'
Er Er -0.2586 4.9576 'International Tables Vol C Tables 4.2.6.8 and 6.1.1.4'
N N 0.0061 0.0033 'International Tables Vol C Tables 4.2.6.8 and 6.1.1.4'
O O 0.0106 0.0060 'International Tables Vol C Tables 4.2.6.8 and 6.1.1.4'
Rh Rh -1.1178 0.9187 'International Tables Vol C Tables 4.2.6.8 and 6.1.1.4'

loop_
_geom_angle_atom_site_label_1
_geom_angle_atom_site_label_2
_geom_angle_atom_site_label_3
_geom_angle
O5 Er1 O1 165.58(19)
O5 Er1 O3 88.5(2)
O1 Er1 O3 87.6(2)
O5 Er1 O12 85.4(2)
O1 Er1 O12 80.4(2)
O3 Er1 O12 83.9(2)
O5 Er1 O7 89.0(2)
O1 Er1 O7 90.7(2)
O3 Er1 O7 163.4(2)
O12 Er1 O7 79.5(2)
O5 Er1 O10 96.7(3)
O1 Er1 O10 95.3(3)
O3 Er1 O10 72.0(3)
O12 Er1 O10 155.8(3)
O7 Er1 O10 124.6(2)
O5 Er1 O9 94.3(3)
O1 Er1 O9 99.5(3)
O3 Er1 O9 122.8(2)
O12 Er1 O9 153.3(3)
O7 Er1 O9 73.8(2)
O10 Er1 O9 50.8(3)
O5 Er1 N9 95.7(2)
O1 Er1 N9 98.6(2)
O3 Er1 N9 96.4(2)
O12 Er1 N9 178.9(2)
O7 Er1 N9 100.2(2)
O10 Er1 N9 24.4(2)
O9 Er1 N9 26.4(2)
N1 Rh1 C3 114.1(3)
N1 Rh1 C4 153.1(3)
C3 Rh1 C4 39.1(3)
N1 Rh1 N8 88.3(2)
C3 Rh1 N8 154.4(3)
C4 Rh1 N8 117.4(3)
N1 Rh1 C5 149.4(3)
C3 Rh1 C5 65.7(3)
C4 Rh1 C5 38.6(3)
N8 Rh1 C5 101.6(3)
N1 Rh1 C2 94.8(3)
C3 Rh1 C2 39.0(3)
C4 Rh1 C2 64.9(3)
N8 Rh1 C2 157.3(3)
C5 Rh1 C2 65.4(3)
N1 Rh1 C1 111.6(3)
C3 Rh1 C1 65.7(3)
C4 Rh1 C1 64.5(3)
N8 Rh1 C1 119.0(3)
C5 Rh1 C1 38.5(3)
C2 Rh1 C1 39.4(4)
N1 Rh1 O8 89.9(2)
C3 Rh1 O8 106.1(3)
C4 Rh1 O8 96.3(3)
N8 Rh1 O8 59.7(2)
C5 Rh1 O8 120.2(3)
C2 Rh1 O8 142.7(3)
C1 Rh1 O8 158.5(3)
N3 Rh2 C19 136.2(3)
N3 Rh2 C20 161.3(3)
C19 Rh2 C20 39.0(4)
N3 Rh2 C18 101.4(3)
C19 Rh2 C18 39.3(3)
C20 Rh2 C18 65.6(3)
N3 Rh2 N2 90.5(2)
C19 Rh2 N2 129.7(3)
C20 Rh2 N2 102.8(3)
C18 Rh2 N2 168.1(3)
N3 Rh2 C16 124.8(3)
C19 Rh2 C16 65.2(4)
C20 Rh2 C16 38.6(3)
C18 Rh2 C16 65.4(3)
N2 Rh2 C16 107.5(3)
N3 Rh2 C17 96.7(3)
C19 Rh2 C17 65.1(3)
C20 Rh2 C17 64.7(3)
C18 Rh2 C17 38.9(4)
N2 Rh2 C17 140.0(3)
C16 Rh2 C17 38.6(3)
N3 Rh2 O2 91.3(3)
C19 Rh2 O2 95.3(3)
C20 Rh2 O2 106.7(3)
C18 Rh2 O2 119.6(3)
N2 Rh2 O2 59.7(2)
C16 Rh2 O2 143.0(3)
C17 Rh2 O2 158.2(3)
N5 Rh3 C34 131.3(3)
N5 Rh3 C33 100.3(3)
C34 Rh3 C33 39.7(3)
N5 Rh3 C35 166.9(3)
C34 Rh3 C35 39.7(3)
C33 Rh3 C35 67.0(3)
N5 Rh3 N4 87.4(3)
C34 Rh3 N4 135.8(3)
C33 Rh3 N4 171.2(3)
C35 Rh3 N4 105.0(3)
N5 Rh3 C31 134.3(3)
C34 Rh3 C31 65.6(3)
C33 Rh3 C31 66.4(3)
C35 Rh3 C31 39.0(3)
N4 Rh3 C31 105.1(3)
N5 Rh3 C32 102.6(3)
C34 Rh3 C32 65.5(3)
C33 Rh3 C32 39.4(3)
C35 Rh3 C32 65.7(3)
N4 Rh3 C32 134.8(3)
C31 Rh3 C32 39.1(3)
N5 Rh3 O4 91.3(3)
C34 Rh3 O4 94.1(3)
C33 Rh3 O4 123.8(3)
C35 Rh3 O4 98.5(3)
N4 Rh3 O4 59.8(2)
C31 Rh3 O4 133.3(3)
C32 Rh3 O4 159.6(3)
N7 Rh4 N6 90.3(3)
N7 Rh4 C46 120.5(3)
N6 Rh4 C46 109.2(3)
N7 Rh4 C48 108.1(3)
N6 Rh4 C48 161.1(3)
C46 Rh4 C48 65.4(3)
N7 Rh4 C49 144.5(3)
N6 Rh4 C49 121.9(3)
C46 Rh4 C49 66.1(3)
C48 Rh4 C49 39.3(3)
N7 Rh4 C50 160.4(3)
N6 Rh4 C50 97.9(3)
C46 Rh4 C50 39.9(4)
C48 Rh4 C50 66.1(3)
C49 Rh4 C50 39.6(3)
N7 Rh4 C47 97.1(3)
N6 Rh4 C47 145.2(3)
C46 Rh4 C47 39.0(4)
C48 Rh4 C47 38.9(3)
C49 Rh4 C47 65.9(3)
C50 Rh4 C47 66.3(4)
N7 Rh4 O6 90.8(3)
N6 Rh4 O6 59.7(2)
C46 Rh4 O6 147.8(3)
C48 Rh4 O6 114.4(3)
C49 Rh4 O6 93.2(3)
C50 Rh4 O6 108.7(3)
C47 Rh4 O6 153.2(3)
C11 O1 Er1 125.6(5)
C12 O2 Rh2 93.5(5)
C26 O3 Er1 134.0(5)
C27 O4 Rh3 94.3(5)
C41 O5 Er1 125.8(5)
C42 O6 Rh4 94.0(5)
C56 O7 Er1 126.6(5)
C57 O8 Rh1 94.3(5)
N9 O9 Er1 96.6(5)
N9 O10 Er1 99.6(5)
N10 O12 Er1 164.9(6)
C14 N1 C11 117.7(7)
C14 N1 Rh1 120.5(5)
C11 N1 Rh1 121.3(5)
C11 N2 C12 120.9(7)
C11 N2 Rh2 143.7(6)
C12 N2 Rh2 95.2(5)
C29 N3 C26 118.9(7)
C29 N3 Rh2 119.2(6)
C26 N3 Rh2 120.1(6)
C26 N4 C27 119.5(7)
C26 N4 Rh3 143.6(6)
C27 N4 Rh3 96.8(5)
C41 N5 C44 118.9(7)
C41 N5 Rh3 121.8(6)
C44 N5 Rh3 119.3(6)
C42 N6 C41 120.0(7)
C42 N6 Rh4 96.7(5)
C41 N6 Rh4 142.2(6)
C56 N7 C59 118.8(7)
C56 N7 Rh4 123.2(5)
C59 N7 Rh4 117.8(5)
C56 N8 C57 121.8(6)
C56 N8 Rh1 142.7(5)
C57 N8 Rh1 95.5(5)
O11 N9 O10 122.4(9)
O11 N9 O9 124.7(9)
O10 N9 O9 112.9(7)
O11 N9 Er1 178.4(7)
O10 N9 Er1 56.0(4)
O9 N9 Er1 56.9(4)
O13 N10 O14 123.3(9)
O13 N10 O12 119.9(9)
O14 N10 O12 116.9(8)
O15 N11 O16 145(2)
O15 N11 O17 107.9(17)
O16 N11 O17 106.8(15)
C61 N12 C64 121.0(15)
C61 N12 H12 119.5
C64 N12 H12 119.5
C62 N13 C61 125.8(13)
C62 N13 H13 117.1
C61 N13 H13 117.1
C5 C1 C2 108.0(7)
C5 C1 C6 126.0(10)
C2 C1 C6 125.6(10)
C5 C1 Rh1 70.6(5)
C2 C1 Rh1 70.2(5)
C6 C1 Rh1 130.1(6)
C3 C2 C1 107.4(8)
C3 C2 C7 125.7(10)
C1 C2 C7 126.8(9)
C3 C2 Rh1 69.5(5)
C1 C2 Rh1 70.4(5)
C7 C2 Rh1 122.4(7)
C2 C3 C4 107.6(8)
C2 C3 C8 126.2(9)
C4 C3 C8 126.2(9)
C2 C3 Rh1 71.4(5)
C4 C3 Rh1 71.1(5)
C8 C3 Rh1 123.9(6)
C5 C4 C3 109.0(8)
C5 C4 C9 126.1(9)
C3 C4 C9 124.9(9)
C5 C4 Rh1 70.9(5)
C3 C4 Rh1 69.8(5)
C9 C4 Rh1 125.5(6)
C4 C5 C1 107.9(8)
C4 C5 C10 127.0(9)
C1 C5 C10 125.0(9)
C4 C5 Rh1 70.5(5)
C1 C5 Rh1 70.9(5)
C10 C5 Rh1 125.6(6)
C1 C6 H6A 109.5
C1 C6 H6B 109.5
H6A C6 H6B 109.5
C1 C6 H6C 109.5
H6A C6 H6C 109.5
H6B C6 H6C 109.5
C2 C7 H7A 109.5
C2 C7 H7B 109.5
H7A C7 H7B 109.5
C2 C7 H7C 109.5
H7A C7 H7C 109.5
H7B C7 H7C 109.5
C3 C8 H8A 109.5
C3 C8 H8B 109.5
H8A C8 H8B 109.5
C3 C8 H8C 109.5
H8A C8 H8C 109.5
H8B C8 H8C 109.5
C4 C9 H9A 109.5
C4 C9 H9B 109.5
H9A C9 H9B 109.5
C4 C9 H9C 109.5
H9A C9 H9C 109.5
H9B C9 H9C 109.5
C5 C10 H10A 109.5
C5 C10 H10B 109.5
H10A C10 H10B 109.5
C5 C10 H10C 109.5
H10A C10 H10C 109.5
H10B C10 H10C 109.5
O1 C11 N2 121.3(8)
O1 C11 N1 117.9(7)
N2 C11 N1 120.8(7)
O2 C12 N2 111.1(7)
O2 C12 C13 127.9(7)
N2 C12 C13 120.9(7)
C14 C13 C12 114.5(7)
C14 C13 C15 122.9(7)
C12 C13 C15 122.5(7)
N1 C14 C13 125.1(7)
N1 C14 H14 117.4
C13 C14 H14 117.4
C13 C15 H15A 109.5
C13 C15 H15B 109.5
H15A C15 H15B 109.5
C13 C15 H15C 109.5
H15A C15 H15C 109.5
H15B C15 H15C 109.5
C20 C16 C17 108.1(8)
C20 C16 C21 126.3(9)
C17 C16 C21 125.6(9)
C20 C16 Rh2 70.3(5)
C17 C16 Rh2 71.2(5)
C21 C16 Rh2 126.3(6)
C18 C17 C16 108.2(8)
C18 C17 C22 125.8(9)
C16 C17 C22 126.0(9)
C18 C17 Rh2 69.4(5)
C16 C17 Rh2 70.2(5)
C22 C17 Rh2 127.1(6)
C17 C18 C19 107.4(8)
C17 C18 C23 125.6(9)
C19 C18 C23 127.0(9)
C17 C18 Rh2 71.7(5)
C19 C18 Rh2 70.1(5)
C23 C18 Rh2 125.4(7)
C20 C19 C18 108.1(8)
C20 C19 C24 125.8(10)
C18 C19 C24 126.1(10)
C20 C19 Rh2 71.0(5)
C18 C19 Rh2 70.6(5)
C24 C19 Rh2 123.9(7)
C16 C20 C19 108.3(8)
C16 C20 C25 125.8(9)
C19 C20 C25 125.9(9)
C16 C20 Rh2 71.1(5)
C19 C20 Rh2 70.0(5)
C25 C20 Rh2 127.1(6)
C16 C21 H21A 109.5
C16 C21 H21B 109.5
H21A C21 H21B 109.5
C16 C21 H21C 109.5
H21A C21 H21C 109.5
H21B C21 H21C 109.5
C17 C22 H22A 109.5
C17 C22 H22B 109.5
H22A C22 H22B 109.5
C17 C22 H22C 109.5
H22A C22 H22C 109.5
H22B C22 H22C 109.5
C18 C23 H23A 109.5
C18 C23 H23B 109.5
H23A C23 H23B 109.5
C18 C23 H23C 109.5
H23A C23 H23C 109.5
H23B C23 H23C 109.5
C19 C24 H24A 109.5
C19 C24 H24B 109.5
H24A C24 H24B 109.5
C19 C24 H24C 109.5
H24A C24 H24C 109.5
H24B C24 H24C 109.5
C20 C25 H25A 109.5
C20 C25 H25B 109.5
H25A C25 H25B 109.5
C20 C25 H25C 109.5
H25A C25 H25C 109.5
H25B C25 H25C 109.5
O3 C26 N4 120.3(8)
O3 C26 N3 119.4(8)
N4 C26 N3 120.3(7)
O4 C27 N4 109.0(7)
O4 C27 C28 128.7(8)
N4 C27 C28 122.3(8)
C29 C28 C27 113.7(8)
C29 C28 C30 125.4(8)
C27 C28 C30 120.9(8)
N3 C29 C28 124.9(8)
N3 C29 H29 117.5
C28 C29 H29 117.5
C28 C30 H30A 109.5
C28 C30 H30B 109.5
H30A C30 H30B 109.5
C28 C30 H30C 109.5
H30A C30 H30C 109.5
H30B C30 H30C 109.5
C35 C31 C32 107.8(7)
C35 C31 C36 126.8(8)
C32 C31 C36 125.4(8)
C35 C31 Rh3 68.7(4)
C32 C31 Rh3 70.7(4)
C36 C31 Rh3 125.4(6)
C33 C32 C31 108.1(7)
C33 C32 C37 125.5(8)
C31 C32 C37 126.2(8)
C33 C32 Rh3 68.3(4)
C31 C32 Rh3 70.2(4)
C37 C32 Rh3 131.0(6)
C34 C33 C32 106.9(7)
C34 C33 C38 127.6(8)
C32 C33 C38 125.4(8)
C34 C33 Rh3 69.5(5)
C32 C33 Rh3 72.3(5)
C38 C33 Rh3 126.4(6)
C35 C34 C33 109.4(7)
C35 C34 C39 125.5(8)
C33 C34 C39 125.0(8)
C35 C34 Rh3 70.8(5)
C33 C34 Rh3 70.8(4)
C39 C34 Rh3 121.5(6)
C34 C35 C31 107.8(7)
C34 C35 C40 126.8(8)
C31 C35 C40 125.4(8)
C34 C35 Rh3 69.5(4)
C31 C35 Rh3 72.3(4)
C40 C35 Rh3 125.0(6)
C31 C36 H36A 109.5
C31 C36 H36B 109.5
H36A C36 H36B 109.5
C31 C36 H36C 109.5
H36A C36 H36C 109.5
H36B C36 H36C 109.5
C32 C37 H37A 109.5
C32 C37 H37B 109.5
H37A C37 H37B 109.5
C32 C37 H37C 109.5
H37A C37 H37C 109.5
H37B C37 H37C 109.5
C33 C38 H38A 109.5
C33 C38 H38B 109.5
H38A C38 H38B 109.5
C33 C38 H38C 109.5
H38A C38 H38C 109.5
H38B C38 H38C 109.5
C34 C39 H39A 109.5
C34 C39 H39B 109.5
H39A C39 H39B 109.5
C34 C39 H39C 109.5
H39A C39 H39C 109.5
H39B C39 H39C 109.5
C35 C40 H40A 109.5
C35 C40 H40B 109.5
H40A C40 H40B 109.5
C35 C40 H40C 109.5
H40A C40 H40C 109.5
H40B C40 H40C 109.5
O5 C41 N5 120.2(8)
O5 C41 N6 119.4(8)
N5 C41 N6 120.4(7)
O6 C42 N6 108.9(8)
O6 C42 C43 129.9(8)
N6 C42 C43 121.1(7)
C42 C43 C44 114.7(8)
C42 C43 C45 121.6(9)
C44 C43 C45 123.7(9)
N5 C44 C43 124.4(9)
N5 C44 H44 117.8
C43 C44 H44 117.8
C43 C45 H45A 109.5
C43 C45 H45B 109.5
H45A C45 H45B 109.5
C43 C45 H45C 109.5
H45A C45 H45C 109.5
H45B C45 H45C 109.5
C47 C46 C50 109.5(7)
C47 C46 C51 127.4(10)
C50 C46 C51 122.9(10)
C47 C46 Rh4 72.1(5)
C50 C46 Rh4 70.8(5)
C51 C46 Rh4 127.6(6)
C48 C47 C46 106.8(8)
C48 C47 C52 126.9(9)
C46 C47 C52 126.3(9)
C48 C47 Rh4 69.3(5)
C46 C47 Rh4 68.9(5)
C52 C47 Rh4 125.9(6)
C47 C48 C49 109.4(8)
C47 C48 C53 127.6(9)
C49 C48 C53 122.9(9)
C47 C48 Rh4 71.8(5)
C49 C48 Rh4 70.5(5)
C53 C48 Rh4 126.3(7)
C50 C49 C48 107.9(8)
C50 C49 C54 125.5(9)
C48 C49 C54 126.6(8)
C50 C49 Rh4 70.4(5)
C48 C49 Rh4 70.2(5)
C54 C49 Rh4 123.6(7)
C49 C50 C46 106.4(8)
C49 C50 C55 127.2(9)
C46 C50 C55 126.4(8)
C49 C50 Rh4 70.0(5)
C46 C50 Rh4 69.3(5)
C55 C50 Rh4 127.0(7)
C46 C51 H51A 109.5
C46 C51 H51B 109.5
H51A C51 H51B 109.5
C46 C51 H51C 109.5
H51A C51 H51C 109.5
H51B C51 H51C 109.5
C47 C52 H52A 109.5
C47 C52 H52B 109.5
H52A C52 H52B 109.5
C47 C52 H52C 109.5
H52A C52 H52C 109.5
H52B C52 H52C 109.5
C48 C53 H53A 109.5
C48 C53 H53B 109.5
H53A C53 H53B 109.5
C48 C53 H53C 109.5
H53A C53 H53C 109.5
H53B C53 H53C 109.5
C49 C54 H54A 109.5
C49 C54 H54B 109.5
H54A C54 H54B 109.5
C49 C54 H54C 109.5
H54A C54 H54C 109.5
H54B C54 H54C 109.5
C50 C55 H55A 109.5
C50 C55 H55B 109.5
H55A C55 H55B 109.5
C50 C55 H55C 109.5
H55A C55 H55C 109.5
H55B C55 H55C 109.5
O7 C56 N8 120.9(8)
O7 C56 N7 119.7(8)
N8 C56 N7 119.4(7)
O8 C57 N8 110.5(7)
O8 C57 C58 129.1(7)
N8 C57 C58 120.3(7)
C59 C58 C57 114.6(7)
C59 C58 C60 122.9(7)
C57 C58 C60 122.4(7)
C58 C59 N7 124.9(7)
C58 C59 H59 117.5
N7 C59 H59 117.5
C58 C60 H60A 109.5
C58 C60 H60B 109.5
H60A C60 H60B 109.5
C58 C60 H60C 109.5
H60A C60 H60C 109.5
H60B C60 H60C 109.5
O18 C61 N12 122.1(16)
O18 C61 N13 122.2(14)
N12 C61 N13 114.7(14)
O19 C62 N13 119.8(14)
O19 C62 C63 120.2(14)
N13 C62 C63 119.9(14)
C64 C63 C65 121.2(17)
C64 C63 C62 111.4(15)
C65 C63 C62 127.4(16)
C63 C64 N12 127.1(16)
C63 C64 H64 116.5
N12 C64 H64 116.5
C63 C65 H65A 109.5
C63 C65 H65B 109.5
H65A C65 H65B 109.5
C63 C65 H65C 109.5
H65A C65 H65C 109.5
H65B C65 H65C 109.5

loop_
_geom_bond_atom_site_label_1
_geom_bond_atom_site_label_2
_geom_bond_distance
Er1 O5 2.229(6)
Er1 O1 2.230(5)
Er1 O3 2.235(6)
Er1 O12 2.253(6)
Er1 O7 2.277(5)
Er1 O10 2.402(7)
Er1 O9 2.410(8)
Er1 N9 2.856(6)
Rh1 N1 2.094(7)
Rh1 C3 2.114(8)
Rh1 C4 2.131(8)
Rh1 N8 2.130(7)
Rh1 C5 2.136(8)
Rh1 C2 2.138(8)
Rh1 C1 2.140(8)
Rh1 O8 2.222(6)
Rh2 N3 2.103(7)
Rh2 C19 2.125(8)
Rh2 C20 2.138(8)
Rh2 C18 2.133(8)
Rh2 N2 2.138(6)
Rh2 C16 2.149(9)
Rh2 C17 2.163(8)
Rh2 O2 2.221(6)
Rh3 N5 2.093(7)
Rh3 C34 2.103(8)
Rh3 C33 2.120(8)
Rh3 C35 2.120(8)
Rh3 N4 2.123(7)
Rh3 C31 2.168(8)
Rh3 C32 2.174(8)
Rh3 O4 2.217(6)
Rh4 N7 2.087(7)
Rh4 N6 2.114(7)
Rh4 C46 2.117(9)
Rh4 C48 2.126(8)
Rh4 C49 2.131(8)
Rh4 C50 2.137(8)
Rh4 C47 2.159(9)
Rh4 O6 2.205(7)
O1 C11 1.282(9)
O2 C12 1.279(9)
O3 C26 1.286(10)
O4 C27 1.299(10)
O5 C41 1.296(9)
O6 C42 1.298(10)
O7 C56 1.281(9)
O8 C57 1.267(9)
O9 N9 1.279(10)
O10 N9 1.198(10)
O11 N9 1.196(9)
O12 N10 1.253(8)
O13 N10 1.162(10)
O14 N10 1.221(10)
O15 N11 1.138(19)
O16 N11 1.306(19)
O17 N11 1.435(17)
O18 C61 1.227(16)
O19 C62 1.189(16)
N1 C14 1.342(10)
N1 C11 1.361(11)
N2 C11 1.337(10)
N2 C12 1.353(10)
N3 C29 1.322(11)
N3 C26 1.359(11)
N4 C26 1.339(11)
N4 C27 1.358(10)
N5 C41 1.332(11)
N5 C44 1.322(12)
N6 C42 1.345(11)
N6 C41 1.372(11)
N7 C56 1.350(11)
N7 C59 1.352(10)
N8 C56 1.341(11)
N8 C57 1.368(10)
N12 C61 1.281(19)
N12 C64 1.460(19)
N12 H12 0.8800
N13 C62 1.310(17)
N13 C61 1.493(18)
N13 H13 0.8800
C1 C5 1.411(13)
C1 C2 1.443(13)
C1 C6 1.504(13)
C2 C3 1.420(12)
C2 C7 1.505(13)
C3 C4 1.420(12)
C3 C8 1.499(13)
C4 C5 1.410(12)
C4 C9 1.520(12)
C5 C10 1.494(13)
C6 H6A 0.9800
C6 H6B 0.9800
C6 H6C 0.9800
C7 H7A 0.9800
C7 H7B 0.9800
C7 H7C 0.9800
C8 H8A 0.9800
C8 H8B 0.9800
C8 H8C 0.9800
C9 H9A 0.9800
C9 H9B 0.9800
C9 H9C 0.9800
C10 H10A 0.9800
C10 H10B 0.9800
C10 H10C 0.9800
C12 C13 1.408(11)
C13 C14 1.369(11)
C13 C15 1.499(11)
C14 H14 0.9500
C15 H15A 0.9800
C15 H15B 0.9800
C15 H15C 0.9800
C16 C20 1.418(13)
C16 C17 1.425(13)
C16 C21 1.477(13)
C17 C18 1.431(13)
C17 C22 1.470(13)
C18 C19 1.433(13)
C18 C23 1.521(13)
C19 C20 1.425(13)
C19 C24 1.498(13)
C20 C25 1.507(13)
C21 H21A 0.9800
C21 H21B 0.9800
C21 H21C 0.9800
C22 H22A 0.9800
C22 H22B 0.9800
C22 H22C 0.9800
C23 H23A 0.9800
C23 H23B 0.9800
C23 H23C 0.9800
C24 H24A 0.9800
C24 H24B 0.9800
C24 H24C 0.9800
C25 H25A 0.9800
C25 H25B 0.9800
C25 H25C 0.9800
C27 C28 1.393(12)
C28 C29 1.373(13)
C28 C30 1.510(12)
C29 H29 0.9500
C30 H30A 0.9800
C30 H30B 0.9800
C30 H30C 0.9800
C31 C35 1.433(12)
C31 C32 1.452(12)
C31 C36 1.474(12)
C32 C33 1.448(12)
C32 C37 1.494(12)
C33 C34 1.434(12)
C33 C38 1.492(12)
C34 C35 1.433(12)
C34 C39 1.491(12)
C35 C40 1.483(12)
C36 H36A 0.9800
C36 H36B 0.9800
C36 H36C 0.9800
C37 H37A 0.9800
C37 H37B 0.9800
C37 H37C 0.9800
C38 H38A 0.9800
C38 H38B 0.9800
C38 H38C 0.9800
C39 H39A 0.9800
C39 H39B 0.9800
C39 H39C 0.9800
C40 H40A 0.9800
C40 H40B 0.9800
C40 H40C 0.9800
C42 C43 1.389(12)
C43 C44 1.389(13)
C43 C45 1.474(12)
C44 H44 0.9500
C45 H45A 0.9800
C45 H45B 0.9800
C45 H45C 0.9800
C46 C47 1.427(13)
C46 C50 1.450(14)
C46 C51 1.508(12)
C47 C48 1.429(13)
C47 C52 1.482(13)
C48 C49 1.430(13)
C48 C53 1.521(12)
C49 C50 1.444(11)
C49 C54 1.484(13)
C50 C55 1.483(13)
C51 H51A 0.9800
C51 H51B 0.9800
C51 H51C 0.9800
C52 H52A 0.9800
C52 H52B 0.9800
C52 H52C 0.9800
C53 H53A 0.9800
C53 H53B 0.9800
C53 H53C 0.9800
C54 H54A 0.9800
C54 H54B 0.9800
C54 H54C 0.9800
C55 H55A 0.9800
C55 H55B 0.9800
C55 H55C 0.9800
C57 C58 1.399(10)
C58 C59 1.364(11)
C58 C60 1.500(11)
C59 H59 0.9500
C60 H60A 0.9800
C60 H60B 0.9800
C60 H60C 0.9800
C62 C63 1.51(2)
C63 C64 1.36(2)
C63 C65 1.41(2)
C64 H64 0.9500
C65 H65A 0.9800
C65 H65B 0.9800
C65 H65C 0.9800

loop_
_geom_torsion_atom_site_label_1
_geom_torsion_atom_site_label_2
_geom_torsion_atom_site_label_3
_geom_torsion_atom_site_label_4
_geom_torsion
O5 Er1 O1 C11 -5.8(13)
O3 Er1 O1 C11 68.8(7)
O12 Er1 O1 C11 -15.4(7)
O7 Er1 O1 C11 -94.6(7)
O10 Er1 O1 C11 140.5(7)
O9 Er1 O1 C11 -168.4(7)
N9 Er1 O1 C11 164.9(7)
N3 Rh2 O2 C12 94.1(5)
C19 Rh2 O2 C12 -129.2(5)
C20 Rh2 O2 C12 -91.0(5)
C18 Rh2 O2 C12 -162.0(5)
N2 Rh2 O2 C12 4.3(4)
C16 Rh2 O2 C12 -74.3(6)
C17 Rh2 O2 C12 -154.1(8)
O5 Er1 O3 C26 62.5(8)
O1 Er1 O3 C26 -103.6(8)
O12 Er1 O3 C26 -23.0(8)
O7 Er1 O3 C26 -19.1(14)
O10 Er1 O3 C26 160.1(9)
O9 Er1 O3 C26 156.7(8)
N9 Er1 O3 C26 158.0(8)
N5 Rh3 O4 C27 88.6(5)
C34 Rh3 O4 C27 -139.9(5)
C33 Rh3 O4 C27 -168.2(5)
C35 Rh3 O4 C27 -100.2(5)
N4 Rh3 O4 C27 2.3(4)
C31 Rh3 O4 C27 -79.9(6)
C32 Rh3 O4 C27 -138.1(8)
O1 Er1 O5 C41 -14.8(14)
O3 Er1 O5 C41 -89.3(7)
O12 Er1 O5 C41 -5.3(7)
O7 Er1 O5 C41 74.3(7)
O10 Er1 O5 C41 -161.0(7)
O9 Er1 O5 C41 148.0(7)
N9 Er1 O5 C41 174.4(7)
N7 Rh4 O6 C42 95.2(5)
N6 Rh4 O6 C42 5.3(5)
C46 Rh4 O6 C42 -72.4(7)
C48 Rh4 O6 C42 -154.5(5)
C49 Rh4 O6 C42 -120.1(5)
C50 Rh4 O6 C42 -82.9(5)
C47 Rh4 O6 C42 -157.3(7)
O5 Er1 O7 C56 -100.4(7)
O1 Er1 O7 C56 65.2(7)
O3 Er1 O7 C56 -18.8(13)
O12 Er1 O7 C56 -14.9(7)
O10 Er1 O7 C56 162.1(7)
O9 Er1 O7 C56 164.9(8)
N9 Er1 O7 C56 164.1(7)
N1 Rh1 O8 C57 89.1(5)
C3 Rh1 O8 C57 -155.7(5)
C4 Rh1 O8 C57 -117.1(5)
N8 Rh1 O8 C57 1.0(4)
C5 Rh1 O8 C57 -84.9(5)
C2 Rh1 O8 C57 -173.1(5)
C1 Rh1 O8 C57 -91.6(9)
O5 Er1 O9 N9 94.0(6)
O1 Er1 O9 N9 -90.3(7)
O3 Er1 O9 N9 3.0(8)
O12 Er1 O9 N9 -177.7(5)
O7 Er1 O9 N9 -178.3(7)
O10 Er1 O9 N9 -1.1(6)
O5 Er1 O10 N9 -88.9(7)
O1 Er1 O10 N9 99.1(7)
O3 Er1 O10 N9 -175.1(8)
O12 Er1 O10 N9 177.5(6)
O7 Er1 O10 N9 4.6(9)
O9 Er1 O10 N9 1.2(6)
O5 Er1 O12 N10 -36(2)
O1 Er1 O12 N10 141(2)
O3 Er1 O12 N10 53(2)
O7 Er1 O12 N10 -126(2)
O10 Er1 O12 N10 60(2)
O9 Er1 O12 N10 -127(2)
N9 Er1 O12 N10 160(12)
C3 Rh1 N1 C14 -62.8(7)
C4 Rh1 N1 C14 -58.8(9)
N8 Rh1 N1 C14 104.5(6)
C5 Rh1 N1 C14 -145.3(6)
C2 Rh1 N1 C14 -98.0(6)
C1 Rh1 N1 C14 -134.8(6)
O8 Rh1 N1 C14 44.9(6)
C3 Rh1 N1 C11 108.9(6)
C4 Rh1 N1 C11 112.9(8)
N8 Rh1 N1 C11 -83.8(6)
C5 Rh1 N1 C11 26.4(9)
C2 Rh1 N1 C11 73.7(6)
C1 Rh1 N1 C11 36.9(7)
O8 Rh1 N1 C11 -143.4(6)
N3 Rh2 N2 C11 91.8(9)
C19 Rh2 N2 C11 -107.1(9)
C20 Rh2 N2 C11 -75.0(9)
C18 Rh2 N2 C11 -86.8(18)
C16 Rh2 N2 C11 -35.2(9)
C17 Rh2 N2 C11 -9.2(11)
O2 Rh2 N2 C11 -177.0(10)
N3 Rh2 N2 C12 -95.3(5)
C19 Rh2 N2 C12 65.7(6)
C20 Rh2 N2 C12 97.9(5)
C18 Rh2 N2 C12 86.0(17)
C16 Rh2 N2 C12 137.7(5)
C17 Rh2 N2 C12 163.7(5)
O2 Rh2 N2 C12 -4.1(4)
C19 Rh2 N3 C29 -41.4(8)
C20 Rh2 N3 C29 -106.7(11)
C18 Rh2 N3 C29 -62.8(7)
N2 Rh2 N3 C29 117.4(6)
C16 Rh2 N3 C29 -130.7(6)
C17 Rh2 N3 C29 -102.0(7)
O2 Rh2 N3 C29 57.7(6)
C19 Rh2 N3 C26 123.3(6)
C20 Rh2 N3 C26 57.9(12)
C18 Rh2 N3 C26 101.8(6)
N2 Rh2 N3 C26 -77.9(6)
C16 Rh2 N3 C26 33.9(7)
C17 Rh2 N3 C26 62.6(6)
O2 Rh2 N3 C26 -137.6(6)
N5 Rh3 N4 C26 82.1(9)
C34 Rh3 N4 C26 -123.7(9)
C33 Rh3 N4 C26 -68(2)
C35 Rh3 N4 C26 -93.8(9)
C31 Rh3 N4 C26 -53.3(9)
C32 Rh3 N4 C26 -23.2(10)
O4 Rh3 N4 C26 175.0(9)
N5 Rh3 N4 C27 -95.2(5)
C34 Rh3 N4 C27 59.1(6)
C33 Rh3 N4 C27 114.3(19)
C35 Rh3 N4 C27 89.0(5)
C31 Rh3 N4 C27 129.5(5)
C32 Rh3 N4 C27 159.6(5)
O4 Rh3 N4 C27 -2.2(4)
C34 Rh3 N5 C41 121.3(7)
C33 Rh3 N5 C41 93.1(7)
C35 Rh3 N5 C41 79.5(15)
N4 Rh3 N5 C41 -82.5(6)
C31 Rh3 N5 C41 26.2(8)
C32 Rh3 N5 C41 52.9(7)
O4 Rh3 N5 C41 -142.1(6)
C34 Rh3 N5 C44 -58.0(8)
C33 Rh3 N5 C44 -86.2(7)
C35 Rh3 N5 C44 -99.9(15)
N4 Rh3 N5 C44 98.2(7)
C31 Rh3 N5 C44 -153.1(6)
C32 Rh3 N5 C44 -126.4(7)
O4 Rh3 N5 C44 38.5(7)
N7 Rh4 N6 C42 -95.9(5)
C46 Rh4 N6 C42 141.4(5)
C48 Rh4 N6 C42 71.4(11)
C49 Rh4 N6 C42 68.1(6)
C50 Rh4 N6 C42 102.0(5)
C47 Rh4 N6 C42 161.2(6)
O6 Rh4 N6 C42 -5.2(5)
N7 Rh4 N6 C41 97.7(9)
C46 Rh4 N6 C41 -25.0(9)
C48 Rh4 N6 C41 -95.0(12)
C49 Rh4 N6 C41 -98.2(9)
C50 Rh4 N6 C41 -64.4(9)
C47 Rh4 N6 C41 -5.2(11)
O6 Rh4 N6 C41 -171.5(10)
N6 Rh4 N7 C56 -75.9(6)
C46 Rh4 N7 C56 36.7(7)
C48 Rh4 N7 C56 108.4(6)
C49 Rh4 N7 C56 127.7(7)
C50 Rh4 N7 C56 39.1(12)
C47 Rh4 N7 C56 70.0(7)
O6 Rh4 N7 C56 -135.6(6)
N6 Rh4 N7 C59 108.9(6)
C46 Rh4 N7 C59 -138.4(6)
C48 Rh4 N7 C59 -66.8(6)
C49 Rh4 N7 C59 -47.4(9)
C50 Rh4 N7 C59 -136.1(8)
C47 Rh4 N7 C59 -105.1(6)
O6 Rh4 N7 C59 49.2(6)
N1 Rh1 N8 C56 85.1(9)
C3 Rh1 N8 C56 -122.6(9)
C4 Rh1 N8 C56 -103.3(9)
C5 Rh1 N8 C56 -65.7(9)
C2 Rh1 N8 C56 -13.3(13)
C1 Rh1 N8 C56 -28.7(10)
O8 Rh1 N8 C56 176.0(10)
N1 Rh1 N8 C57 -91.8(5)
C3 Rh1 N8 C57 60.5(8)
C4 Rh1 N8 C57 79.8(5)
C5 Rh1 N8 C57 117.4(5)
C2 Rh1 N8 C57 169.8(7)
C1 Rh1 N8 C57 154.4(5)
O8 Rh1 N8 C57 -0.9(4)
Er1 O10 N9 O11 -179.8(8)
Er1 O10 N9 O9 -2.0(10)
Er1 O9 N9 O11 179.7(9)
Er1 O9 N9 O10 1.9(10)
O5 Er1 N9 O11 99(28)
O1 Er1 N9 O11 -79(28)
O3 Er1 N9 O11 10(28)
O12 Er1 N9 O11 -97(32)
O7 Er1 N9 O11 -171(28)
O10 Er1 N9 O11 5(28)
O9 Er1 N9 O11 -173(28)
O5 Er1 N9 O10 93.8(8)
O1 Er1 N9 O10 -83.8(8)
O3 Er1 N9 O10 4.7(8)
O12 Er1 N9 O10 -102(13)
O7 Er1 N9 O10 -176.2(7)
O9 Er1 N9 O10 -177.9(11)
O5 Er1 N9 O9 -88.3(7)
O1 Er1 N9 O9 94.0(7)
O3 Er1 N9 O9 -177.5(7)
O12 Er1 N9 O9 76(13)
O7 Er1 N9 O9 1.7(7)
O10 Er1 N9 O9 177.9(11)
Er1 O12 N10 O13 165(2)
Er1 O12 N10 O14 -16(3)
N1 Rh1 C1 C5 -171.5(5)
C3 Rh1 C1 C5 80.9(5)
C4 Rh1 C1 C5 37.6(5)
N8 Rh1 C1 C5 -70.9(5)
C2 Rh1 C1 C5 118.4(7)
O8 Rh1 C1 C5 9.3(11)
N1 Rh1 C1 C2 70.1(5)
C3 Rh1 C1 C2 -37.5(5)
C4 Rh1 C1 C2 -80.8(5)
N8 Rh1 C1 C2 170.7(4)
C5 Rh1 C1 C2 -118.4(7)
O8 Rh1 C1 C2 -109.1(9)
N1 Rh1 C1 C6 -50.2(12)
C3 Rh1 C1 C6 -157.9(12)
C4 Rh1 C1 C6 158.9(12)
N8 Rh1 C1 C6 50.3(12)
C5 Rh1 C1 C6 121.2(13)
C2 Rh1 C1 C6 -120.4(13)
O8 Rh1 C1 C6 130.6(10)
C5 C1 C2 C3 -0.8(9)
C6 C1 C2 C3 -174.2(8)
Rh1 C1 C2 C3 60.0(6)
C5 C1 C2 C7 -177.0(9)
C6 C1 C2 C7 9.5(14)
Rh1 C1 C2 C7 -116.3(9)
C5 C1 C2 Rh1 -60.7(6)
C6 C1 C2 Rh1 125.8(9)
N1 Rh1 C2 C3 123.2(5)
C4 Rh1 C2 C3 -38.4(5)
N8 Rh1 C2 C3 -139.7(7)
C5 Rh1 C2 C3 -81.1(5)
C1 Rh1 C2 C3 -118.1(7)
O8 Rh1 C2 C3 27.1(7)
N1 Rh1 C2 C1 -118.6(5)
C3 Rh1 C2 C1 118.1(7)
C4 Rh1 C2 C1 79.8(5)
N8 Rh1 C2 C1 -21.6(10)
C5 Rh1 C2 C1 37.1(5)
O8 Rh1 C2 C1 145.2(5)
N1 Rh1 C2 C7 3.2(9)
C3 Rh1 C2 C7 -120.0(11)
C4 Rh1 C2 C7 -158.4(10)
N8 Rh1 C2 C7 100.3(11)
C5 Rh1 C2 C7 158.9(10)
C1 Rh1 C2 C7 121.8(11)
O8 Rh1 C2 C7 -92.9(10)
C1 C2 C3 C4 1.8(9)
C7 C2 C3 C4 178.2(9)
Rh1 C2 C3 C4 62.3(6)
C1 C2 C3 C8 -179.4(8)
C7 C2 C3 C8 -3.1(14)
Rh1 C2 C3 C8 -118.9(9)
C1 C2 C3 Rh1 -60.5(6)
C7 C2 C3 Rh1 115.8(9)
N1 Rh1 C3 C2 -66.0(6)
C4 Rh1 C3 C2 116.8(7)
N8 Rh1 C3 C2 144.6(7)
C5 Rh1 C3 C2 80.4(6)
C1 Rh1 C3 C2 37.9(5)
O8 Rh1 C3 C2 -163.3(5)
N1 Rh1 C3 C4 177.2(5)
N8 Rh1 C3 C4 27.8(9)
C5 Rh1 C3 C4 -36.5(5)
C2 Rh1 C3 C4 -116.8(7)
C1 Rh1 C3 C4 -78.9(5)
O8 Rh1 C3 C4 79.9(5)
N1 Rh1 C3 C8 55.7(9)
C4 Rh1 C3 C8 -121.4(11)
N8 Rh1 C3 C8 -93.7(10)
C5 Rh1 C3 C8 -157.9(10)
C2 Rh1 C3 C8 121.7(11)
C1 Rh1 C3 C8 159.6(10)
O8 Rh1 C3 C8 -41.6(9)
C2 C3 C4 C5 -2.3(9)
C8 C3 C4 C5 179.0(8)
Rh1 C3 C4 C5 60.3(6)
C2 C3 C4 C9 177.6(8)
C8 C3 C4 C9 -1.1(14)
Rh1 C3 C4 C9 -119.9(8)
C2 C3 C4 Rh1 -62.5(6)
C8 C3 C4 Rh1 118.7(9)
N1 Rh1 C4 C5 -125.4(7)
C3 Rh1 C4 C5 -119.7(7)
N8 Rh1 C4 C5 73.4(6)
C2 Rh1 C4 C5 -81.4(6)
C1 Rh1 C4 C5 -37.6(5)
O8 Rh1 C4 C5 132.4(5)
N1 Rh1 C4 C3 -5.7(9)
N8 Rh1 C4 C3 -166.9(5)
C5 Rh1 C4 C3 119.7(7)
C2 Rh1 C4 C3 38.3(5)
C1 Rh1 C4 C3 82.1(6)
O8 Rh1 C4 C3 -107.9(5)
N1 Rh1 C4 C9 113.4(9)
C3 Rh1 C4 C9 119.1(11)
N8 Rh1 C4 C9 -47.8(9)
C5 Rh1 C4 C9 -121.2(11)
C2 Rh1 C4 C9 157.4(10)
C1 Rh1 C4 C9 -158.8(10)
O8 Rh1 C4 C9 11.2(9)
C3 C4 C5 C1 1.8(9)
C9 C4 C5 C1 -178.1(8)
Rh1 C4 C5 C1 61.4(6)
C3 C4 C5 C10 179.9(8)
C9 C4 C5 C10 0.0(14)
Rh1 C4 C5 C10 -120.5(9)
C3 C4 C5 Rh1 -59.6(6)
C9 C4 C5 Rh1 120.5(8)
C2 C1 C5 C4 -0.6(9)
C6 C1 C5 C4 172.8(9)
Rh1 C1 C5 C4 -61.1(6)
C2 C1 C5 C10 -178.8(8)
C6 C1 C5 C10 -5.4(14)
Rh1 C1 C5 C10 120.7(9)
C2 C1 C5 Rh1 60.5(6)
C6 C1 C5 Rh1 -126.1(9)
N1 Rh1 C5 C4 133.6(6)
C3 Rh1 C5 C4 36.9(5)
N8 Rh1 C5 C4 -119.7(5)
C2 Rh1 C5 C4 80.0(5)
C1 Rh1 C5 C4 117.9(7)
O8 Rh1 C5 C4 -58.2(6)
N1 Rh1 C5 C1 15.7(8)
C3 Rh1 C5 C1 -80.9(6)
C4 Rh1 C5 C1 -117.9(7)
N8 Rh1 C5 C1 122.4(5)
C2 Rh1 C5 C1 -37.9(5)
O8 Rh1 C5 C1 -176.1(5)
N1 Rh1 C5 C10 -104.2(10)
C3 Rh1 C5 C10 159.1(10)
C4 Rh1 C5 C10 122.2(11)
N8 Rh1 C5 C10 2.5(10)
C2 Rh1 C5 C10 -157.8(10)
C1 Rh1 C5 C10 -120.0(11)
O8 Rh1 C5 C10 64.0(10)
Er1 O1 C11 N2 -75.9(9)
Er1 O1 C11 N1 105.0(7)
C12 N2 C11 O1 175.3(7)
Rh2 N2 C11 O1 -12.9(13)
C12 N2 C11 N1 -5.5(11)
Rh2 N2 C11 N1 166.2(6)
C14 N1 C11 O1 -177.7(7)
Rh1 N1 C11 O1 10.4(9)
C14 N1 C11 N2 3.1(11)
Rh1 N1 C11 N2 -168.8(5)
Rh2 O2 C12 N2 -6.3(6)
Rh2 O2 C12 C13 170.7(8)
C11 N2 C12 O2 -178.3(7)
Rh2 N2 C12 O2 6.6(7)
C11 N2 C12 C13 4.4(11)
Rh2 N2 C12 C13 -170.7(6)
O2 C12 C13 C14 -177.7(8)
N2 C12 C13 C14 -0.9(11)
O2 C12 C13 C15 -1.5(13)
N2 C12 C13 C15 175.3(7)
C11 N1 C14 C13 0.5(12)
Rh1 N1 C14 C13 172.5(6)
C12 C13 C14 N1 -1.5(11)
C15 C13 C14 N1 -177.7(8)
N3 Rh2 C16 C20 167.9(4)
C19 Rh2 C16 C20 37.6(5)
C18 Rh2 C16 C20 81.0(5)
N2 Rh2 C16 C20 -88.7(5)
C17 Rh2 C16 C20 118.1(7)
O2 Rh2 C16 C20 -26.1(7)
N3 Rh2 C16 C17 49.9(6)
C19 Rh2 C16 C17 -80.5(6)
C20 Rh2 C16 C17 -118.1(7)
C18 Rh2 C16 C17 -37.0(5)
N2 Rh2 C16 C17 153.2(5)
O2 Rh2 C16 C17 -144.2(5)
N3 Rh2 C16 C21 -71.0(9)
C19 Rh2 C16 C21 158.7(10)
C20 Rh2 C16 C21 121.1(11)
C18 Rh2 C16 C21 -157.9(10)
N2 Rh2 C16 C21 32.4(9)
C17 Rh2 C16 C21 -120.8(11)
O2 Rh2 C16 C21 95.0(9)
C20 C16 C17 C18 -1.7(9)
C21 C16 C17 C18 -179.0(8)
Rh2 C16 C17 C18 59.2(6)
C20 C16 C17 C22 177.0(8)
C21 C16 C17 C22 -0.3(14)
Rh2 C16 C17 C22 -122.0(9)
C20 C16 C17 Rh2 -60.9(6)
C21 C16 C17 Rh2 121.8(8)
N3 Rh2 C17 C18 99.9(5)
C19 Rh2 C17 C18 -38.5(5)
C20 Rh2 C17 C18 -81.8(6)
N2 Rh2 C17 C18 -161.3(5)
C16 Rh2 C17 C18 -119.3(7)
O2 Rh2 C17 C18 -10.9(11)
N3 Rh2 C17 C16 -140.8(5)
C19 Rh2 C17 C16 80.8(6)
C20 Rh2 C17 C16 37.5(5)
C18 Rh2 C17 C16 119.3(7)
N2 Rh2 C17 C16 -42.0(7)
O2 Rh2 C17 C16 108.4(9)
N3 Rh2 C17 C22 -20.1(10)
C19 Rh2 C17 C22 -158.4(11)
C20 Rh2 C17 C22 158.3(10)
C18 Rh2 C17 C22 -119.9(11)
N2 Rh2 C17 C22 78.7(10)
C16 Rh2 C17 C22 120.7(11)
O2 Rh2 C17 C22 -130.8(9)
C16 C17 C18 C19 1.7(10)
C22 C17 C18 C19 -177.1(9)
Rh2 C17 C18 C19 61.3(6)
C16 C17 C18 C23 179.4(9)
C22 C17 C18 C23 0.6(15)
Rh2 C17 C18 C23 -120.9(9)
C16 C17 C18 Rh2 -59.7(6)
C22 C17 C18 Rh2 121.6(9)
N3 Rh2 C18 C17 -86.5(5)
C19 Rh2 C18 C17 117.0(8)
C20 Rh2 C18 C17 79.4(6)
N2 Rh2 C18 C17 92.1(16)
C16 Rh2 C18 C17 36.7(5)
O2 Rh2 C18 C17 175.4(5)
N3 Rh2 C18 C19 156.5(6)
C20 Rh2 C18 C19 -37.7(6)
N2 Rh2 C18 C19 -24.9(19)
C16 Rh2 C18 C19 -80.3(6)
C17 Rh2 C18 C19 -117.0(8)
O2 Rh2 C18 C19 58.3(6)
N3 Rh2 C18 C23 34.6(10)
C19 Rh2 C18 C23 -121.9(12)
C20 Rh2 C18 C23 -159.5(10)
N2 Rh2 C18 C23 -146.8(14)
C16 Rh2 C18 C23 157.9(10)
C17 Rh2 C18 C23 121.1(11)
O2 Rh2 C18 C23 -63.5(10)
C17 C18 C19 C20 -1.0(10)
C23 C18 C19 C20 -178.7(9)
Rh2 C18 C19 C20 61.4(6)
C17 C18 C19 C24 179.3(9)
C23 C18 C19 C24 1.5(15)
Rh2 C18 C19 C24 -118.4(10)
C17 C18 C19 Rh2 -62.4(6)
C23 C18 C19 Rh2 119.9(10)
N3 Rh2 C19 C20 -152.5(5)
C18 Rh2 C19 C20 -118.0(8)
N2 Rh2 C19 C20 55.5(7)
C16 Rh2 C19 C20 -37.2(5)
C17 Rh2 C19 C20 -79.9(6)
O2 Rh2 C19 C20 110.0(5)
N3 Rh2 C19 C18 -34.5(8)
C20 Rh2 C19 C18 118.0(8)
N2 Rh2 C19 C18 173.5(5)
C16 Rh2 C19 C18 80.8(6)
C17 Rh2 C19 C18 38.1(6)
O2 Rh2 C19 C18 -132.0(6)
N3 Rh2 C19 C24 86.7(10)
C20 Rh2 C19 C24 -120.9(11)
C18 Rh2 C19 C24 121.1(12)
N2 Rh2 C19 C24 -65.4(11)
C16 Rh2 C19 C24 -158.1(11)
C17 Rh2 C19 C24 159.2(11)
O2 Rh2 C19 C24 -10.9(10)
C17 C16 C20 C19 1.1(9)
C21 C16 C20 C19 178.4(8)
Rh2 C16 C20 C19 -60.4(6)
C17 C16 C20 C25 -175.8(8)
C21 C16 C20 C25 1.5(14)
Rh2 C16 C20 C25 122.7(9)
C17 C16 C20 Rh2 61.5(6)
C21 C16 C20 Rh2 -121.2(8)
C18 C19 C20 C16 -0.1(10)
C24 C19 C20 C16 179.7(9)
Rh2 C19 C20 C16 61.1(6)
C18 C19 C20 C25 176.8(8)
C24 C19 C20 C25 -3.4(15)
Rh2 C19 C20 C25 -122.0(9)
C18 C19 C20 Rh2 -61.2(6)
C24 C19 C20 Rh2 118.6(9)
N3 Rh2 C20 C16 -32.3(12)
C19 Rh2 C20 C16 -118.5(7)
C18 Rh2 C20 C16 -80.6(5)
N2 Rh2 C20 C16 102.1(5)
C17 Rh2 C20 C16 -37.5(5)
O2 Rh2 C20 C16 163.9(5)
N3 Rh2 C20 C19 86.2(11)
C18 Rh2 C20 C19 37.9(5)
N2 Rh2 C20 C19 -139.4(5)
C16 Rh2 C20 C19 118.5(7)
C17 Rh2 C20 C19 81.0(6)
O2 Rh2 C20 C19 -77.6(5)
N3 Rh2 C20 C25 -153.4(9)
C19 Rh2 C20 C25 120.4(11)
C18 Rh2 C20 C25 158.3(10)
N2 Rh2 C20 C25 -19.0(9)
C16 Rh2 C20 C25 -121.1(11)
C17 Rh2 C20 C25 -158.6(10)
O2 Rh2 C20 C25 42.9(9)
Er1 O3 C26 N4 -75.2(10)
Er1 O3 C26 N3 104.0(9)
C27 N4 C26 O3 174.1(7)
Rh3 N4 C26 O3 -2.8(13)
C27 N4 C26 N3 -5.1(10)
Rh3 N4 C26 N3 178.1(6)
C29 N3 C26 O3 -179.0(7)
Rh2 N3 C26 O3 16.3(9)
C29 N3 C26 N4 0.2(11)
Rh2 N3 C26 N4 -164.5(5)
Rh3 O4 C27 N4 -3.3(6)
Rh3 O4 C27 C28 174.4(8)
C26 N4 C27 O4 -174.7(7)
Rh3 N4 C27 O4 3.4(7)
C26 N4 C27 C28 7.4(11)
Rh3 N4 C27 C28 -174.4(7)
O4 C27 C28 C29 178.0(8)
N4 C27 C28 C29 -4.6(11)
O4 C27 C28 C30 -1.6(13)
N4 C27 C28 C30 175.8(8)
C26 N3 C29 C28 2.7(12)
Rh2 N3 C29 C28 167.5(7)
C27 C28 C29 N3 -0.5(12)
C30 C28 C29 N3 179.1(8)
N5 Rh3 C31 C35 163.2(5)
C34 Rh3 C31 C35 38.4(5)
C33 Rh3 C31 C35 82.1(5)
N4 Rh3 C31 C35 -95.4(5)
C32 Rh3 C31 C35 119.0(7)
O4 Rh3 C31 C35 -33.0(6)
N5 Rh3 C31 C32 44.2(6)
C34 Rh3 C31 C32 -80.6(5)
C33 Rh3 C31 C32 -36.9(5)
C35 Rh3 C31 C32 -119.0(7)
N4 Rh3 C31 C32 145.6(4)
O4 Rh3 C31 C32 -152.0(4)
N5 Rh3 C31 C36 -76.1(9)
C34 Rh3 C31 C36 159.2(9)
C33 Rh3 C31 C36 -157.2(9)
C35 Rh3 C31 C36 120.8(10)
N4 Rh3 C31 C36 25.3(9)
C32 Rh3 C31 C36 -120.3(10)
O4 Rh3 C31 C36 87.8(9)
C35 C31 C32 C33 -1.0(8)
C36 C31 C32 C33 178.2(8)
Rh3 C31 C32 C33 57.9(5)
C35 C31 C32 C37 174.2(8)
C36 C31 C32 C37 -6.6(13)
Rh3 C31 C32 C37 -126.9(8)
C35 C31 C32 Rh3 -58.9(5)
C36 C31 C32 Rh3 120.3(8)
N5 Rh3 C32 C33 90.9(5)
C34 Rh3 C32 C33 -39.0(5)
C35 Rh3 C32 C33 -82.7(5)
N4 Rh3 C32 C33 -170.1(4)
C31 Rh3 C32 C33 -119.9(7)
O4 Rh3 C32 C33 -40.9(10)
N5 Rh3 C32 C31 -149.2(5)
C34 Rh3 C32 C31 80.9(5)
C33 Rh3 C32 C31 119.9(7)
C35 Rh3 C32 C31 37.2(5)
N4 Rh3 C32 C31 -50.2(6)
O4 Rh3 C32 C31 79.0(10)
N5 Rh3 C32 C37 -27.9(9)
C34 Rh3 C32 C37 -157.8(10)
C33 Rh3 C32 C37 -118.8(11)
C35 Rh3 C32 C37 158.5(10)
N4 Rh3 C32 C37 71.1(10)
C31 Rh3 C32 C37 121.3(11)
O4 Rh3 C32 C37 -159.7(8)
C31 C32 C33 C34 2.2(9)
C37 C32 C33 C34 -173.1(8)
Rh3 C32 C33 C34 61.3(5)
C31 C32 C33 C38 178.4(8)
C37 C32 C33 C38 3.1(13)
Rh3 C32 C33 C38 -122.5(8)
C31 C32 C33 Rh3 -59.1(5)
C37 C32 C33 Rh3 125.6(8)
N5 Rh3 C33 C34 146.2(5)
C35 Rh3 C33 C34 -37.1(5)
N4 Rh3 C33 C34 -64(2)
C31 Rh3 C33 C34 -79.7(5)
C32 Rh3 C33 C34 -116.4(7)
O4 Rh3 C33 C34 47.7(6)
N5 Rh3 C33 C32 -97.4(5)
C34 Rh3 C33 C32 116.4(7)
C35 Rh3 C33 C32 79.3(5)
N4 Rh3 C33 C32 53(2)
C31 Rh3 C33 C32 36.6(5)
O4 Rh3 C33 C32 164.0(4)
N5 Rh3 C33 C38 24.0(9)
C34 Rh3 C33 C38 -122.2(10)
C35 Rh3 C33 C38 -159.3(9)
N4 Rh3 C33 C38 174.0(16)
C31 Rh3 C33 C38 158.0(9)
C32 Rh3 C33 C38 121.4(10)
O4 Rh3 C33 C38 -74.6(9)
C32 C33 C34 C35 -2.6(9)
C38 C33 C34 C35 -178.7(8)
Rh3 C33 C34 C35 60.5(6)
C32 C33 C34 C39 -178.6(8)
C38 C33 C34 C39 5.3(14)
Rh3 C33 C34 C39 -115.5(9)
C32 C33 C34 Rh3 -63.1(5)
C38 C33 C34 Rh3 120.8(9)
N5 Rh3 C34 C35 -166.3(5)
C33 Rh3 C34 C35 -119.6(7)
N4 Rh3 C34 C35 49.0(7)
C31 Rh3 C34 C35 -37.8(5)
C32 Rh3 C34 C35 -80.9(5)
O4 Rh3 C34 C35 98.4(5)
N5 Rh3 C34 C33 -46.7(7)
C35 Rh3 C34 C33 119.6(7)
N4 Rh3 C34 C33 168.6(5)
C31 Rh3 C34 C33 81.8(5)
C32 Rh3 C34 C33 38.7(5)
O4 Rh3 C34 C33 -142.0(5)
N5 Rh3 C34 C39 73.2(9)
C33 Rh3 C34 C39 119.9(10)
C35 Rh3 C34 C39 -120.5(10)
N4 Rh3 C34 C39 -71.5(9)
C31 Rh3 C34 C39 -158.3(8)
C32 Rh3 C34 C39 158.6(8)
O4 Rh3 C34 C39 -22.1(8)
C33 C34 C35 C31 2.0(9)
C39 C34 C35 C31 178.0(8)
Rh3 C34 C35 C31 62.5(5)
C33 C34 C35 C40 -179.5(8)
C39 C34 C35 C40 -3.5(14)
Rh3 C34 C35 C40 -119.0(9)
C33 C34 C35 Rh3 -60.5(6)
C39 C34 C35 Rh3 115.5(9)
C32 C31 C35 C34 -0.6(9)
C36 C31 C35 C34 -179.8(8)
Rh3 C31 C35 C34 -60.8(5)
C32 C31 C35 C40 -179.1(8)
C36 C31 C35 C40 1.7(14)
Rh3 C31 C35 C40 120.8(9)
C32 C31 C35 Rh3 60.1(5)
C36 C31 C35 Rh3 -119.0(8)
N5 Rh3 C35 C34 51.7(15)
C33 Rh3 C35 C34 37.1(5)
N4 Rh3 C35 C34 -147.0(5)
C31 Rh3 C35 C34 117.5(7)
C32 Rh3 C35 C34 80.3(5)
O4 Rh3 C35 C34 -86.1(5)
N5 Rh3 C35 C31 -65.8(15)
C34 Rh3 C35 C31 -117.5(7)
C33 Rh3 C35 C31 -80.4(5)
N4 Rh3 C35 C31 95.5(5)
C32 Rh3 C35 C31 -37.2(5)
O4 Rh3 C35 C31 156.4(5)
N5 Rh3 C35 C40 173.0(11)
C34 Rh3 C35 C40 121.3(10)
C33 Rh3 C35 C40 158.4(9)
N4 Rh3 C35 C40 -25.7(8)
C31 Rh3 C35 C40 -121.2(10)
C32 Rh3 C35 C40 -158.4(9)
O4 Rh3 C35 C40 35.2(8)
Er1 O5 C41 N5 106.9(8)
Er1 O5 C41 N6 -71.9(9)
C44 N5 C41 O5 -172.5(8)
Rh3 N5 C41 O5 8.1(10)
C44 N5 C41 N6 6.3(12)
Rh3 N5 C41 N6 -173.0(5)
C42 N6 C41 O5 171.5(7)
Rh4 N6 C41 O5 -24.1(13)
C42 N6 C41 N5 -7.3(11)
Rh4 N6 C41 N5 157.0(7)
Rh4 O6 C42 N6 -7.7(7)
Rh4 O6 C42 C43 168.8(9)
C41 N6 C42 O6 178.4(7)
Rh4 N6 C42 O6 8.0(7)
C41 N6 C42 C43 1.6(12)
Rh4 N6 C42 C43 -168.8(7)
O6 C42 C43 C44 -171.6(9)
N6 C42 C43 C44 4.5(13)
O6 C42 C43 C45 6.7(16)
N6 C42 C43 C45 -177.2(10)
C41 N5 C44 C43 0.3(14)
Rh3 N5 C44 C43 179.7(7)
C42 C43 C44 N5 -5.7(14)
C45 C43 C44 N5 176.1(11)
N7 Rh4 C46 C47 59.9(6)
N6 Rh4 C46 C47 162.1(5)
C48 Rh4 C46 C47 -37.4(5)
C49 Rh4 C46 C47 -80.6(5)
C50 Rh4 C46 C47 -118.9(7)
O6 Rh4 C46 C47 -134.5(6)
N7 Rh4 C46 C50 178.8(4)
N6 Rh4 C46 C50 -79.0(5)
C48 Rh4 C46 C50 81.5(5)
C49 Rh4 C46 C50 38.3(5)
C47 Rh4 C46 C50 118.9(7)
O6 Rh4 C46 C50 -15.7(8)
N7 Rh4 C46 C51 -63.9(11)
N6 Rh4 C46 C51 38.3(11)
C48 Rh4 C46 C51 -161.2(11)
C49 Rh4 C46 C51 155.6(11)
C50 Rh4 C46 C51 117.3(12)
C47 Rh4 C46 C51 -123.8(12)
O6 Rh4 C46 C51 101.7(10)
C50 C46 C47 C48 -2.1(9)
C51 C46 C47 C48 -176.8(8)
Rh4 C46 C47 C48 59.2(6)
C50 C46 C47 C52 178.9(8)
C51 C46 C47 C52 4.3(15)
Rh4 C46 C47 C52 -119.8(9)
C50 C46 C47 Rh4 -61.3(6)
C51 C46 C47 Rh4 124.0(9)
N7 Rh4 C47 C48 110.2(5)
N6 Rh4 C47 C48 -149.0(5)
C46 Rh4 C47 C48 -118.5(7)
C49 Rh4 C47 C48 -37.3(5)
C50 Rh4 C47 C48 -80.7(5)
O6 Rh4 C47 C48 4.1(10)
N7 Rh4 C47 C46 -131.3(5)
N6 Rh4 C47 C46 -30.5(8)
C48 Rh4 C47 C46 118.5(7)
C49 Rh4 C47 C46 81.2(5)
C50 Rh4 C47 C46 37.8(5)
O6 Rh4 C47 C46 122.6(7)
N7 Rh4 C47 C52 -11.1(10)
N6 Rh4 C47 C52 89.7(10)
C46 Rh4 C47 C52 120.2(11)
C48 Rh4 C47 C52 -121.3(11)
C49 Rh4 C47 C52 -158.5(10)
C50 Rh4 C47 C52 158.0(10)
O6 Rh4 C47 C52 -117.2(9)
C46 C47 C48 C49 1.9(10)
C52 C47 C48 C49 -179.2(9)
Rh4 C47 C48 C49 60.8(6)
C46 C47 C48 C53 178.9(9)
C52 C47 C48 C53 -2.2(15)
Rh4 C47 C48 C53 -122.2(9)
C46 C47 C48 Rh4 -58.9(6)
C52 C47 C48 Rh4 120.0(9)
N7 Rh4 C48 C47 -78.5(6)
N6 Rh4 C48 C47 114.8(10)
C46 Rh4 C48 C47 37.4(5)
C49 Rh4 C48 C47 119.2(8)
C50 Rh4 C48 C47 81.3(6)
O6 Rh4 C48 C47 -178.0(5)
N7 Rh4 C48 C49 162.3(5)
N6 Rh4 C48 C49 -4.3(13)
C46 Rh4 C48 C49 -81.7(6)
C50 Rh4 C48 C49 -37.8(5)
C47 Rh4 C48 C49 -119.2(8)
O6 Rh4 C48 C49 62.8(6)
N7 Rh4 C48 C53 45.2(9)
N6 Rh4 C48 C53 -121.4(10)
C46 Rh4 C48 C53 161.2(10)
C49 Rh4 C48 C53 -117.1(11)
C50 Rh4 C48 C53 -154.9(10)
C47 Rh4 C48 C53 123.7(11)
O6 Rh4 C48 C53 -54.3(9)
C47 C48 C49 C50 -0.9(10)
C53 C48 C49 C50 -178.1(8)
Rh4 C48 C49 C50 60.7(6)
C47 C48 C49 C54 -179.3(8)
C53 C48 C49 C54 3.5(14)
Rh4 C48 C49 C54 -117.7(9)
C47 C48 C49 Rh4 -61.6(6)
C53 C48 C49 Rh4 121.3(9)
N7 Rh4 C49 C50 -148.2(6)
N6 Rh4 C49 C50 60.0(6)
C46 Rh4 C49 C50 -38.5(6)
C48 Rh4 C49 C50 -118.3(8)
C47 Rh4 C49 C50 -81.4(6)
O6 Rh4 C49 C50 115.9(6)
N7 Rh4 C49 C48 -29.8(8)
N6 Rh4 C49 C48 178.3(5)
C46 Rh4 C49 C48 79.8(6)
C50 Rh4 C49 C48 118.3(8)
C47 Rh4 C49 C48 36.9(5)
O6 Rh4 C49 C48 -125.7(5)
N7 Rh4 C49 C54 91.6(9)
N6 Rh4 C49 C54 -60.2(8)
C46 Rh4 C49 C54 -158.8(9)
C48 Rh4 C49 C54 121.4(10)
C50 Rh4 C49 C54 -120.2(10)
C47 Rh4 C49 C54 158.4(8)
O6 Rh4 C49 C54 -4.3(8)
C48 C49 C50 C46 -0.4(9)
C54 C49 C50 C46 178.0(8)
Rh4 C49 C50 C46 60.1(6)
C48 C49 C50 C55 177.6(9)
C54 C49 C50 C55 -3.9(15)
Rh4 C49 C50 C55 -121.9(9)
C48 C49 C50 Rh4 -60.5(6)
C54 C49 C50 Rh4 117.9(9)
C47 C46 C50 C49 1.6(9)
C51 C46 C50 C49 176.5(8)
Rh4 C46 C50 C49 -60.5(6)
C47 C46 C50 C55 -176.5(9)
C51 C46 C50 C55 -1.5(14)
Rh4 C46 C50 C55 121.4(9)
C47 C46 C50 Rh4 62.1(6)
C51 C46 C50 Rh4 -122.9(8)
N7 Rh4 C50 C49 114.1(9)
N6 Rh4 C50 C49 -132.1(5)
C46 Rh4 C50 C49 117.3(8)
C48 Rh4 C50 C49 37.6(6)
C47 Rh4 C50 C49 80.3(6)
O6 Rh4 C50 C49 -71.5(6)
N7 Rh4 C50 C46 -3.1(11)
N6 Rh4 C50 C46 110.7(5)
C48 Rh4 C50 C46 -79.7(6)
C49 Rh4 C50 C46 -117.3(8)
C47 Rh4 C50 C46 -37.0(5)
O6 Rh4 C50 C46 171.3(5)
N7 Rh4 C50 C55 -123.8(11)
N6 Rh4 C50 C55 -10.0(9)
C46 Rh4 C50 C55 -120.7(10)
C48 Rh4 C50 C55 159.6(10)
C49 Rh4 C50 C55 122.1(11)
C47 Rh4 C50 C55 -157.6(10)
O6 Rh4 C50 C55 50.6(9)
Er1 O7 C56 N8 -77.1(9)
Er1 O7 C56 N7 103.5(8)
C57 N8 C56 O7 175.3(7)
Rh1 N8 C56 O7 -1.1(13)
C57 N8 C56 N7 -5.3(11)
Rh1 N8 C56 N7 178.3(6)
C59 N7 C56 O7 -177.2(7)
Rh4 N7 C56 O7 7.7(10)
C59 N7 C56 N8 3.4(11)
Rh4 N7 C56 N8 -171.7(5)
Rh1 O8 C57 N8 -1.5(6)
Rh1 O8 C57 C58 177.2(7)
C56 N8 C57 O8 -176.3(7)
Rh1 N8 C57 O8 1.5(6)
C56 N8 C57 C58 5.0(11)
Rh1 N8 C57 C58 -177.2(6)
O8 C57 C58 C59 178.9(8)
N8 C57 C58 C59 -2.6(10)
O8 C57 C58 C60 -3.0(13)
N8 C57 C58 C60 175.5(7)
C57 C58 C59 N7 0.9(11)
C60 C58 C59 N7 -177.3(7)
C56 N7 C59 C58 -1.2(12)
Rh4 N7 C59 C58 174.1(6)
C64 N12 C61 O18 170.0(14)
C64 N12 C61 N13 1(2)
C62 N13 C61 O18 -171.1(14)
C62 N13 C61 N12 -2(2)
C61 N13 C62 O19 -178.2(14)
C61 N13 C62 C63 2(2)
O19 C62 C63 C64 179.5(15)
N13 C62 C63 C64 -1(2)
O19 C62 C63 C65 -1(3)
N13 C62 C63 C65 179.0(16)
C65 C63 C64 N12 179.9(15)
C62 C63 C64 N12 0(2)
C61 N12 C64 C63 0(3)
